data_4125545
loop_
_publ_author_name
'\<Solomek, Tom\'a\<s'
'Powers-Riggs, Natalia E'
'Wu, Yi-Lin'
'Young, Ryan M.'
'Krzyaniak, Matthew D.'
'Horwitz, Noah E.'
'Wasielewski, Michael R.'

_publ_section_title
;
 Electron Hopping and Charge Separation within a
 Naphthalene-1,4:5,8-bis(dicarboximide) Chiral Covalent Organic Cage.
;
_journal_issue 9
_journal_name_full 'Journal of the American Chemical Society'
_journal_page_first 3348
_journal_page_last 3351
_journal_paper_doi 10.1021/jacs.7b00233
_journal_volume 139
_journal_year 2017
_chemical_formula_moiety 'C96 H84 N12 O12, 4(C7 H8)'
_chemical_formula_sum 'C124 H116 N12 O12'
_chemical_formula_weight 1966.28
_chemical_name_systematic 'NDI Cage'
_space_group_crystal_system monoclinic
_space_group_IT_number 4
_space_group_name_Hall 'P 2yb'
_space_group_name_H-M_alt 'P 1 21 1'
_symmetry_space_group_name_Hall 'P 2yb'
_symmetry_space_group_name_H-M 'P 1 21 1'
_atom_sites_solution_hydrogens geom
_atom_sites_solution_primary direct
_audit_creation_date 2017-02-08
_audit_creation_method
;
Olex2 1.2
(compiled 2016.11.30 svn.r3356 for OlexSys, GUI svn.r5269)
;
_cell_angle_alpha 90
_cell_angle_beta 100.010(2)
_cell_angle_gamma 90
_cell_formula_units_Z 4
_cell_length_a 17.3782(5)
_cell_length_b 24.3080(7)
_cell_length_c 29.6232(8)
_cell_measurement_reflns_used 9969
_cell_measurement_temperature 100
_cell_measurement_theta_max 55.94
_cell_measurement_theta_min 2.76
_cell_volume 12323.2(6)
_computing_cell_refinement 'SAINT V8.34A (Bruker, 2013)'
_computing_data_collection 'APEX2 V2014.11-0 (Bruker, 2014)'
_computing_data_reduction 'Bruker SAINT'
_computing_molecular_graphics 'Olex2 (Dolomanov et al., 2009)'
_computing_publication_material 'Olex2 (Dolomanov et al., 2009)'
_computing_structure_refinement 'XL (Sheldrick, 2008)'
_computing_structure_solution 'ShelXT (Sheldrick, 2015)'
_diffrn_ambient_temperature 99.99
_diffrn_detector 'Bruker APEX2 area detector'
_diffrn_detector_area_resol_mean 8
_diffrn_detector_type 'Bruker SMART CCD 1K area detector'
_diffrn_measured_fraction_theta_full 0.992
_diffrn_measured_fraction_theta_max 0.992
_diffrn_measurement_device 'three-circle diffractometer'
_diffrn_measurement_device_type 'Bruker APEX-II CCD'
_diffrn_measurement_method '\f and \w scans'
_diffrn_radiation_monochromator 'MX optics'
_diffrn_radiation_probe x-ray
_diffrn_radiation_type CuK\a
_diffrn_radiation_wavelength 1.54178
_diffrn_reflns_av_R_equivalents 0.2829
_diffrn_reflns_av_unetI/netI 0.1859
_diffrn_reflns_Laue_measured_fraction_full 0.992
_diffrn_reflns_Laue_measured_fraction_max 0.992
_diffrn_reflns_limit_h_max 18
_diffrn_reflns_limit_h_min -19
_diffrn_reflns_limit_k_max 26
_diffrn_reflns_limit_k_min -22
_diffrn_reflns_limit_l_max 33
_diffrn_reflns_limit_l_min -32
_diffrn_reflns_number 125354
_diffrn_reflns_point_group_measured_fraction_full 0.762
_diffrn_reflns_point_group_measured_fraction_max 0.762
_diffrn_reflns_theta_full 59.438
_diffrn_reflns_theta_max 59.44
_diffrn_reflns_theta_min 1.51
_diffrn_source 'microfocus sealed X-ray tube'
_diffrn_source_target Mo
_diffrn_source_type 'Incoatec I\ms'
_diffrn_standards_number 0
_exptl_absorpt_coefficient_mu 0.550
_exptl_absorpt_correction_T_max 0.7516
_exptl_absorpt_correction_T_min 0.5070
_exptl_absorpt_correction_type multi-scan
_exptl_absorpt_process_details
;
SADABS-2014/5 (Bruker,2014/5) was used for absorption correction.
wR2(int) was 0.1187 before and 0.0714 after correction.
The Ratio of minimum to maximum transmission is 0.6746.
The \l/2 correction factor is Not present.
;
_exptl_crystal_colour 'clear yellowish colourless'
_exptl_crystal_colour_lustre clear
_exptl_crystal_colour_modifier yellowish
_exptl_crystal_colour_primary colourless
_exptl_crystal_density_diffrn 1.060
_exptl_crystal_description plate
_exptl_crystal_F_000 4160
_exptl_crystal_recrystallization_method
'grown through slow vapor diffusion of methanol into nitrobenzene solution over several days'
_exptl_crystal_size_max 0.157
_exptl_crystal_size_mid 0.143
_exptl_crystal_size_min 0.116
_refine_diff_density_max 0.375
_refine_diff_density_min -0.279
_refine_diff_density_rms 0.050
_refine_ls_abs_structure_details
;
 Classical Flack method preferred over Parsons because s.u. lower.
;
_refine_ls_abs_structure_Flack 0.2(3)
_refine_ls_extinction_method none
_refine_ls_goodness_of_fit_ref 0.980
_refine_ls_hydrogen_treatment constr
_refine_ls_matrix_type full
_refine_ls_number_parameters 2673
_refine_ls_number_reflns 27440
_refine_ls_number_restraints 10
_refine_ls_restrained_S_all 0.981
_refine_ls_R_factor_all 0.1539
_refine_ls_R_factor_gt 0.0887
_refine_ls_shift/su_max 0.095
_refine_ls_shift/su_mean 0.002
_refine_ls_structure_factor_coef Fsqd
_refine_ls_weighting_details 'w=1/[\s^2^(Fo^2^)+(0.1084P)^2^] where P=(Fo^2^+2Fc^2^)/3'
_refine_ls_weighting_scheme calc
_refine_ls_wR_factor_gt 0.2000
_refine_ls_wR_factor_ref 0.2468
_reflns_Friedel_coverage 0.495
_reflns_Friedel_fraction_full 0.519
_reflns_Friedel_fraction_max 0.519
_reflns_number_gt 14764
_reflns_number_total 27440
_reflns_threshold_expression 'I > 2\s(I)'
_cod_data_source_file ja7b00233_si_003.cif
_cod_data_source_block ndi_cage
_cod_depositor_comments 'Adding full bibliography for 4125545--4125547.cif.'
_cod_database_code 4125545
_shelx_space_group_comment
;
The symmetry employed for this shelxl refinement is uniquely defined
by the following loop, which should always be used as a source of
symmetry information in preference to the above space-group names.
They are only intended as comments.
;
_shelx_estimated_absorpt_t_max 0.939
_shelx_estimated_absorpt_t_min 0.919
_olex2_refinement_description
;
1. Fixed Uiso
 At 1.2 times of:
  All C(H) groups, All C(H,H) groups
 At 1.5 times of:
  All C(H,H,H) groups
2. Restrained distances
 C200-C201 = C202-C203 = C204-C205
 1.4 with sigma of 0.02
 C200-C205 \\sim C204-C203 \\sim C202-C201
 with sigma of 0.02
 C247-C246 \\sim C245-C244 \\sim C243-C242
 with sigma of 0.02
3.a Ternary CH refined with riding coordinates:
 C8(H8), C13(H13), C28(H28), C33(H33), C36(H36), C41(H41), C56(H56), C61(H61),
 C64(H64), C69(H69), C84(H84), C89(H89), C104(H104), C109(H109), C124(H124),
 C129(H129), C132(H132), C137(H137), C152(H152), C157(H157), C160(H160),
 C165(H165), C180(H180), C185(H185)
3.b Secondary CH2 refined with riding coordinates:
 C9(H9A,H9B), C10(H10A,H10B), C11(H11A,H11B), C12(H12A,H12B), C29(H29A,H29B),
 C30(H30A,H30B), C31(H31A,H31B), C32(H32A,H32B), C37(H37A,H37B), C38(H38A,H38B),
  C39(H39A,H39B), C40(H40A,H40B), C57(H57A,H57B), C58(H58A,H58B), C59(H59A,
 H59B), C60(H60A,H60B), C65(H65A,H65B), C66(H66A,H66B), C67(H67A,H67B),
 C68(H68A,H68B), C85(H85A,H85B), C86(H86A,H86B), C87(H87A,H87B), C88(H88A,H88B),
  C105(H10C,H10D), C106(H10E,H10F), C107(H10G,H10H), C108(H10I,H10J), C125(H12C,
 H12D), C126(H12E,H12F), C127(H12G,H12H), C128(H12I,H12J), C133(H13A,H13B),
 C134(H13C,H13D), C135(H13E,H13F), C136(H13G,H13H), C153(H15A,H15B), C154(H15C,
 H15D), C155(H15E,H15F), C156(H15G,H15H), C161(H16A,H16B), C162(H16C,H16D),
 C163(H16E,H16F), C164(H16G,H16H), C181(H18A,H18B), C182(H18C,H18D), C183(H18E,
 H18F), C184(H18G,H18H)
3.c Aromatic/amide H refined with riding coordinates:
 C2(H2), C4(H4), C6(H6), C7(H7), C19(H19), C20(H20), C24(H24), C25(H25),
 C34(H34), C35(H35), C47(H47), C48(H48), C52(H52), C53(H53), C62(H62), C63(H63),
  C75(H75), C76(H76), C80(H80), C81(H81), C90(H90), C92(H92), C94(H94),
 C96(H96), C98(H98), C100(H100), C102(H102), C103(H103), C115(H115), C116(H116),
  C120(H120), C121(H121), C130(H130), C131(H131), C143(H143), C144(H144),
 C148(H148), C149(H149), C158(H158), C159(H159), C171(H171), C172(H172),
 C176(H176), C177(H177), C186(H186), C188(H188), C190(H190), C192(H192),
 C201(H201), C202(H202), C203(H203), C204(H204), C205(H205), C208(H208),
 C209(H209), C210(H210), C211(H211), C212(H212), C215(H215), C216(H216),
 C217(H217), C218(H218), C219(H219), C222(H222), C223(H223), C224(H224),
 C225(H225), C226(H226), C229(H229), C230(H230), C231(H231), C232(H232),
 C233(H233), C236(H236), C237(H237), C238(H238), C239(H239), C240(H240),
 C243(H243), C244(H244), C245(H245), C246(H246), C247(H247), C194(H194),
 C195(H195), C196(H196), C197(H197), C198(H198)
3.d Idealised Me refined as rotating group:
 C206(H20A,H20B,H20C), C213(H21A,H21B,H21C), C220(H22A,H22B,H22C), C227(H22D,
 H22E,H22F), C234(H23A,H23B,H23C), C241(H24A,H24B,H24C), C248(H24D,H24E,H24F),
 C199(H19A,H19B,H19C)
;
_shelx_shelxl_version_number 2014/7
_olex2_exptl_crystal_mounting_method 'crystal was mounted on loop, affixed with inert oil. '
_olex2_submission_special_instructions 'No special instructions were received'

loop_
_space_group_symop_operation_xyz
'x, y, z'
'-x, y+1/2, -z'

loop_
_atom_site_label
_atom_site_type_symbol
_atom_site_fract_x
_atom_site_fract_y
_atom_site_fract_z
_atom_site_U_iso_or_equiv
_atom_site_adp_type
_atom_site_occupancy
_atom_site_site_symmetry_order
_atom_site_calc_flag
_atom_site_refinement_flags_posn
O1 O 1.1406(5) 0.1421(3) 0.4252(2) 0.066(2) Uani 1 1 d .
O2 O 0.9939(4) 0.1856(3) 0.2871(2) 0.0541(17) Uani 1 1 d .
O3 O 0.7980(4) 0.1053(3) 0.5179(2) 0.071(2) Uani 1 1 d .
O4 O 0.6499(4) 0.1408(3) 0.3774(2) 0.0647(19) Uani 1 1 d .
O5 O 0.9557(4) 0.4988(3) 0.2933(2) 0.0580(18) Uani 1 1 d .
O6 O 0.9592(4) 0.6297(3) 0.4038(2) 0.0642(19) Uani 1 1 d .
O7 O 0.5694(4) 0.4341(3) 0.3121(3) 0.072(2) Uani 1 1 d .
O8 O 0.5633(5) 0.5819(4) 0.4065(3) 0.083(2) Uani 1 1 d .
O9 O 1.2345(5) 0.4882(3) 0.6099(3) 0.072(2) Uani 1 1 d .
O10 O 1.2342(4) 0.3019(4) 0.6235(3) 0.068(2) Uani 1 1 d .
O11 O 0.8496(4) 0.4986(3) 0.6442(2) 0.064(2) Uani 1 1 d .
O12 O 0.8577(4) 0.3158(3) 0.6761(3) 0.067(2) Uani 1 1 d .
O13 O 0.7806(6) 0.4055(5) -0.1090(3) 0.107(3) Uani 1 1 d .
O14 O 0.6996(5) 0.4054(4) 0.0304(3) 0.096(3) Uani 1 1 d .
O15 O 0.4011(5) 0.3291(3) -0.2166(2) 0.069(2) Uani 1 1 d .
O16 O 0.3134(5) 0.3674(4) -0.0824(3) 0.075(2) Uani 1 1 d .
O17 O 0.7474(4) 0.1769(3) 0.2125(3) 0.075(2) Uani 1 1 d .
O18 O 0.7472(5) 0.0065(3) 0.1490(2) 0.069(2) Uani 1 1 d .
O19 O 0.3430(5) 0.1918(4) 0.1414(3) 0.096(3) Uani 1 1 d .
O20 O 0.3434(5) 0.0178(4) 0.0856(3) 0.093(3) Uani 1 1 d .
O21 O 0.8838(5) -0.0404(4) -0.1036(3) 0.104(3) Uani 1 1 d .
O22 O 0.8069(5) 0.1072(3) -0.1953(3) 0.076(2) Uani 1 1 d .
O23 O 0.4891(5) -0.1094(3) -0.1067(3) 0.083(2) Uani 1 1 d .
O24 O 0.4189(5) 0.0125(3) -0.2240(2) 0.069(2) Uani 1 1 d .
N1 N 1.1683(5) 0.2591(4) 0.3593(3) 0.056(2) Uani 1 1 d .
N2 N 1.0679(5) 0.1626(3) 0.3555(3) 0.049(2) Uani 1 1 d .
N3 N 0.7230(5) 0.1207(3) 0.4481(3) 0.051(2) Uani 1 1 d .
N4 N 0.6204(5) 0.1897(3) 0.4928(3) 0.061(2) Uani 1 1 d .
N5 N 1.1099(4) 0.5178(3) 0.3734(3) 0.050(2) Uani 1 1 d .
N6 N 0.9555(5) 0.5683(3) 0.3440(3) 0.052(2) Uani 1 1 d .
N7 N 0.5644(5) 0.5058(3) 0.3606(3) 0.054(2) Uani 1 1 d .
N8 N 0.5072(5) 0.4284(4) 0.4215(3) 0.062(2) Uani 1 1 d .
N9 N 1.3061(5) 0.3866(4) 0.5407(3) 0.060(2) Uani 1 1 d .
N10 N 1.2371(5) 0.3952(4) 0.6211(3) 0.058(2) Uani 1 1 d .
N11 N 0.8561(5) 0.4086(3) 0.6643(3) 0.055(2) Uani 1 1 d .
N12 N 0.6918(5) 0.3945(4) 0.6293(4) 0.072(3) Uani 1 1 d .
N13 N 0.8681(6) 0.3318(4) 0.0101(3) 0.076(3) Uani 1 1 d .
N14 N 0.7429(7) 0.4042(4) -0.0392(4) 0.083(3) Uani 1 1 d .
N15 N 0.3555(6) 0.3512(4) -0.1515(3) 0.064(2) Uani 1 1 d .
N16 N 0.2559(5) 0.2566(4) -0.1507(3) 0.058(2) Uani 1 1 d .
N17 N 0.8806(5) 0.1159(4) 0.1331(3) 0.061(2) Uani 1 1 d .
N18 N 0.7491(5) 0.0925(4) 0.1797(3) 0.062(2) Uani 1 1 d .
N19 N 0.3412(5) 0.1034(4) 0.1164(3) 0.068(2) Uani 1 1 d .
N20 N 0.2334(5) 0.1227(4) 0.0323(3) 0.072(3) Uani 1 1 d .
N21 N 0.9337(6) 0.1060(4) -0.0805(3) 0.069(2) Uani 1 1 d .
N22 N 0.8473(6) 0.0342(4) -0.1485(3) 0.073(3) Uani 1 1 d .
N23 N 0.4548(5) -0.0522(4) -0.1683(3) 0.063(2) Uani 1 1 d .
N24 N 0.3182(5) -0.0033(4) -0.1373(3) 0.062(2) Uani 1 1 d .
C1 C 1.1620(5) 0.3481(4) 0.3905(3) 0.043(2) Uani 1 1 d .
C2 C 1.1414(5) 0.4011(4) 0.3857(3) 0.047(2) Uani 1 1 d .
H2 H 1.1123 0.4128 0.3572 0.057 Uiso 1 1 calc R
C3 C 1.1603(6) 0.4398(4) 0.4202(3) 0.050(2) Uani 1 1 d .
C4 C 1.2043(6) 0.4232(4) 0.4619(3) 0.055(3) Uani 1 1 d .
H4 H 1.2185 0.4492 0.4858 0.065 Uiso 1 1 calc R
C5 C 1.2271(6) 0.3695(4) 0.4684(3) 0.049(2) Uani 1 1 d .
C6 C 1.2075(6) 0.3316(4) 0.4332(3) 0.055(3) Uani 1 1 d .
H6 H 1.2245 0.2945 0.4376 0.066 Uiso 1 1 calc R
C7 C 1.1480(6) 0.3071(4) 0.3541(3) 0.048(2) Uani 1 1 d .
H7 H 1.1218 0.3184 0.3247 0.057 Uiso 1 1 calc R
C8 C 1.1589(6) 0.2215(4) 0.3196(3) 0.053(3) Uani 1 1 d .
H8 H 1.1157 0.2346 0.2952 0.064 Uiso 1 1 calc R
C9 C 1.2359(7) 0.2196(4) 0.3013(4) 0.066(3) Uani 1 1 d .
H9A H 1.2465 0.2563 0.2895 0.080 Uiso 1 1 calc R
H9B H 1.2789 0.2106 0.3269 0.080 Uiso 1 1 calc R
C10 C 1.2348(7) 0.1776(5) 0.2637(4) 0.077(3) Uani 1 1 d .
H10A H 1.2857 0.1779 0.2530 0.093 Uiso 1 1 calc R
H10B H 1.1935 0.1872 0.2375 0.093 Uiso 1 1 calc R
C11 C 1.2195(7) 0.1208(5) 0.2812(4) 0.068(3) Uani 1 1 d .
H11A H 1.2619 0.1103 0.3065 0.082 Uiso 1 1 calc R
H11B H 1.2175 0.0935 0.2563 0.082 Uiso 1 1 calc R
C12 C 1.1414(6) 0.1221(4) 0.2982(3) 0.056(3) Uani 1 1 d .
H12A H 1.0990 0.1306 0.2723 0.067 Uiso 1 1 calc R
H12B H 1.1309 0.0854 0.3103 0.067 Uiso 1 1 calc R
C13 C 1.1418(6) 0.1638(4) 0.3347(3) 0.047(2) Uani 1 1 d .
H13 H 1.1857 0.1537 0.3599 0.057 Uiso 1 1 calc R
C14 C 1.0773(7) 0.1503(4) 0.4015(3) 0.054(3) Uani 1 1 d .
C15 C 1.0052(6) 0.1450(4) 0.4212(3) 0.052(3) Uani 1 1 d .
C16 C 0.9306(6) 0.1505(4) 0.3933(3) 0.049(2) Uani 1 1 d .
C17 C 0.9235(6) 0.1647(3) 0.3458(3) 0.048(2) Uani 1 1 d .
C18 C 0.9963(6) 0.1723(4) 0.3264(4) 0.052(3) Uani 1 1 d .
C19 C 1.0094(6) 0.1325(4) 0.4668(3) 0.049(2) Uani 1 1 d .
H19 H 1.0587 0.1301 0.4864 0.059 Uiso 1 1 calc R
C20 C 0.9400(8) 0.1230(4) 0.4847(4) 0.072(4) Uani 1 1 d .
H20 H 0.9445 0.1126 0.5160 0.086 Uiso 1 1 calc R
C21 C 0.8666(6) 0.1283(4) 0.4589(3) 0.054(3) Uani 1 1 d .
C22 C 0.8605(6) 0.1424(4) 0.4118(3) 0.052(3) Uani 1 1 d .
C23 C 0.7885(5) 0.1476(4) 0.3822(3) 0.048(2) Uani 1 1 d .
C24 C 0.7834(6) 0.1621(4) 0.3378(4) 0.056(3) Uani 1 1 d .
H24 H 0.7335 0.1663 0.3191 0.068 Uiso 1 1 calc R
C25 C 0.8521(6) 0.1712(4) 0.3188(3) 0.052(3) Uani 1 1 d .
H25 H 0.8482 0.1816 0.2876 0.063 Uiso 1 1 calc R
C26 C 0.7953(6) 0.1169(4) 0.4781(4) 0.058(3) Uani 1 1 d .
C27 C 0.7137(8) 0.1359(4) 0.4011(3) 0.060(3) Uani 1 1 d .
C28 C 0.6516(7) 0.0997(4) 0.4623(4) 0.064(3) Uani 1 1 d .
H28 H 0.6082 0.1048 0.4357 0.076 Uiso 1 1 calc R
C29 C 0.6578(7) 0.0388(4) 0.4720(4) 0.067(3) Uani 1 1 d .
H29A H 0.7007 0.0320 0.4980 0.081 Uiso 1 1 calc R
H29B H 0.6705 0.0195 0.4448 0.081 Uiso 1 1 calc R
C30 C 0.5822(8) 0.0161(4) 0.4833(4) 0.085(4) Uani 1 1 d .
H30A H 0.5898 -0.0230 0.4924 0.101 Uiso 1 1 calc R
H30B H 0.5411 0.0178 0.4556 0.101 Uiso 1 1 calc R
C31 C 0.5560(9) 0.0483(5) 0.5219(5) 0.086(4) Uani 1 1 d .
H31A H 0.5051 0.0337 0.5273 0.104 Uiso 1 1 calc R
H31B H 0.5944 0.0430 0.5504 0.104 Uiso 1 1 calc R
C32 C 0.5478(8) 0.1081(5) 0.5118(4) 0.082(4) Uani 1 1 d .
H32A H 0.5317 0.1277 0.5379 0.099 Uiso 1 1 calc R
H32B H 0.5073 0.1141 0.4843 0.099 Uiso 1 1 calc R
C33 C 0.6280(7) 0.1311(4) 0.5031(4) 0.066(3) Uani 1 1 d .
H33 H 0.6686 0.1253 0.5310 0.079 Uiso 1 1 calc R
C34 C 0.6438(7) 0.2238(4) 0.5253(4) 0.064(3) Uani 1 1 d .
H34 H 0.6708 0.2101 0.5537 0.076 Uiso 1 1 calc R
C35 C 1.1413(6) 0.4978(4) 0.4138(4) 0.058(3) Uani 1 1 d .
H35 H 1.1517 0.5219 0.4393 0.069 Uiso 1 1 calc R
C36 C 1.0993(6) 0.5768(4) 0.3711(4) 0.061(3) Uani 1 1 d .
H36 H 1.0895 0.5923 0.4008 0.073 Uiso 1 1 calc R
C37 C 1.1761(6) 0.6008(5) 0.3573(4) 0.071(3) Uani 1 1 d .
H37A H 1.2202 0.5954 0.3829 0.086 Uiso 1 1 calc R
H37B H 1.1881 0.5803 0.3304 0.086 Uiso 1 1 calc R
C38 C 1.1685(7) 0.6614(5) 0.3456(4) 0.073(3) Uani 1 1 d .
H38A H 1.2179 0.6753 0.3375 0.088 Uiso 1 1 calc R
H38B H 1.1576 0.6825 0.3724 0.088 Uiso 1 1 calc R
C39 C 1.1018(6) 0.6692(5) 0.3052(4) 0.068(3) Uani 1 1 d .
H39A H 1.1127 0.6476 0.2787 0.082 Uiso 1 1 calc R
H39B H 1.0983 0.7085 0.2962 0.082 Uiso 1 1 calc R
C40 C 1.0224(6) 0.6503(4) 0.3179(4) 0.057(3) Uani 1 1 d .
H40A H 1.0099 0.6724 0.3437 0.069 Uiso 1 1 calc R
H40B H 0.9797 0.6549 0.2913 0.069 Uiso 1 1 calc R
C41 C 1.0315(5) 0.5889(4) 0.3316(3) 0.050(2) Uani 1 1 d .
H41 H 1.0412 0.5678 0.3041 0.060 Uiso 1 1 calc R
C42 C 0.9226(6) 0.5240(4) 0.3194(3) 0.052(3) Uani 1 1 d .
C43 C 0.8403(6) 0.5083(4) 0.3260(3) 0.052(3) Uani 1 1 d .
C44 C 0.8032(5) 0.5392(4) 0.3553(3) 0.048(2) Uani 1 1 d .
C45 C 0.8398(6) 0.5821(4) 0.3827(4) 0.056(3) Uani 1 1 d .
C46 C 0.9232(6) 0.5954(4) 0.3775(3) 0.052(2) Uani 1 1 d .
C47 C 0.8027(7) 0.4643(4) 0.3005(4) 0.060(3) Uani 1 1 d .
H47 H 0.8282 0.4426 0.2808 0.072 Uiso 1 1 calc R
C48 C 0.7244(7) 0.4541(4) 0.3057(3) 0.059(3) Uani 1 1 d .
H48 H 0.6982 0.4235 0.2901 0.071 Uiso 1 1 calc R
C49 C 0.6856(6) 0.4847(4) 0.3312(4) 0.057(3) Uani 1 1 d .
C50 C 0.7215(6) 0.5279(4) 0.3574(3) 0.053(3) Uani 1 1 d .
C51 C 0.6844(6) 0.5606(4) 0.3863(4) 0.057(3) Uani 1 1 d .
C52 C 0.7215(6) 0.6033(5) 0.4114(4) 0.065(3) Uani 1 1 d .
H52 H 0.6943 0.6260 0.4294 0.078 Uiso 1 1 calc R
C53 C 0.8017(6) 0.6129(4) 0.4097(3) 0.058(3) Uani 1 1 d .
H53 H 0.8288 0.6414 0.4279 0.070 Uiso 1 1 calc R
C54 C 0.6026(7) 0.4721(5) 0.3345(4) 0.064(3) Uani 1 1 d .
C55 C 0.6008(8) 0.5508(5) 0.3851(4) 0.073(3) Uani 1 1 d .
C56 C 0.4792(6) 0.4987(5) 0.3618(4) 0.070(3) Uani 1 1 d .
H56 H 0.4651 0.5248 0.3851 0.084 Uiso 1 1 calc R
C57 C 0.4300(6) 0.5136(6) 0.3154(4) 0.076(3) Uani 1 1 d .
H57A H 0.4389 0.4866 0.2918 0.091 Uiso 1 1 calc R
H57B H 0.4447 0.5505 0.3057 0.091 Uiso 1 1 calc R
C58 C 0.3405(7) 0.5130(8) 0.3213(5) 0.097(5) Uani 1 1 d .
H58A H 0.3317 0.5413 0.3438 0.117 Uiso 1 1 calc R
H58B H 0.3070 0.5218 0.2916 0.117 Uiso 1 1 calc R
C59 C 0.3194(7) 0.4582(7) 0.3371(4) 0.097(5) Uani 1 1 d .
H59A H 0.3239 0.4309 0.3129 0.116 Uiso 1 1 calc R
H59B H 0.2640 0.4591 0.3411 0.116 Uiso 1 1 calc R
C60 C 0.3705(7) 0.4388(6) 0.3829(4) 0.091(4) Uani 1 1 d .
H60A H 0.3558 0.4009 0.3904 0.109 Uiso 1 1 calc R
H60B H 0.3626 0.4634 0.4084 0.109 Uiso 1 1 calc R
C61 C 0.4601(6) 0.4405(6) 0.3761(4) 0.073(3) Uani 1 1 d .
H61 H 0.4702 0.4128 0.3529 0.088 Uiso 1 1 calc R
C62 C 0.5315(7) 0.3794(5) 0.4273(4) 0.067(3) Uani 1 1 d .
H62 H 0.5217 0.3544 0.4023 0.080 Uiso 1 1 calc R
C63 C 1.2749(6) 0.3505(4) 0.5124(3) 0.054(3) Uani 1 1 d .
H63 H 1.2817 0.3124 0.5191 0.064 Uiso 1 1 calc R
C64 C 1.3503(7) 0.3619(5) 0.5841(3) 0.070(3) Uani 1 1 d .
H64 H 1.3392 0.3217 0.5862 0.084 Uiso 1 1 calc R
C65 C 1.4384(6) 0.3728(6) 0.5865(3) 0.077(4) Uani 1 1 d .
H65A H 1.4575 0.3535 0.5612 0.092 Uiso 1 1 calc R
H65B H 1.4480 0.4127 0.5837 0.092 Uiso 1 1 calc R
C66 C 1.4811(7) 0.3515(6) 0.6328(4) 0.092(5) Uani 1 1 d .
H66A H 1.4730 0.3113 0.6342 0.111 Uiso 1 1 calc R
H66B H 1.5378 0.3580 0.6348 0.111 Uiso 1 1 calc R
C67 C 1.4552(6) 0.3775(9) 0.6730(4) 0.117(7) Uani 1 1 d .
H67A H 1.4675 0.4173 0.6737 0.140 Uiso 1 1 calc R
H67B H 1.4833 0.3608 0.7016 0.140 Uiso 1 1 calc R
C68 C 1.3676(6) 0.3694(7) 0.6697(4) 0.095(5) Uani 1 1 d .
H68A H 1.3492 0.3888 0.6952 0.114 Uiso 1 1 calc R
H68B H 1.3556 0.3297 0.6718 0.114 Uiso 1 1 calc R
C69 C 1.3245(6) 0.3933(5) 0.6220(3) 0.064(3) Uani 1 1 d .
H69 H 1.3427 0.4321 0.6199 0.076 Uiso 1 1 calc R
C70 C 1.2009(7) 0.4454(5) 0.6138(4) 0.063(3) Uani 1 1 d .
C71 C 1.1145(6) 0.4458(4) 0.6171(3) 0.051(2) Uani 1 1 d .
C72 C 1.0775(6) 0.3989(4) 0.6261(3) 0.048(2) Uani 1 1 d .
C73 C 1.1176(6) 0.3474(4) 0.6284(3) 0.052(3) Uani 1 1 d .
C74 C 1.2000(6) 0.3446(5) 0.6222(3) 0.056(3) Uani 1 1 d .
C75 C 1.0777(7) 0.4940(5) 0.6131(3) 0.065(3) Uani 1 1 d .
H75 H 1.1044 0.5263 0.6063 0.077 Uiso 1 1 calc R
C76 C 0.9963(6) 0.4976(4) 0.6194(3) 0.057(3) Uani 1 1 d .
H76 H 0.9678 0.5310 0.6140 0.068 Uiso 1 1 calc R
C77 C 0.9624(6) 0.4509(4) 0.6332(3) 0.051(2) Uani 1 1 d .
C78 C 0.9996(6) 0.4015(4) 0.6358(3) 0.045(2) Uani 1 1 d .
C79 C 0.9646(5) 0.3527(4) 0.6475(3) 0.050(2) Uani 1 1 d .
C80 C 1.0021(6) 0.3036(4) 0.6470(3) 0.054(3) Uani 1 1 d .
H80 H 0.9766 0.2705 0.6529 0.065 Uiso 1 1 calc R
C81 C 1.0797(6) 0.3020(5) 0.6375(3) 0.063(3) Uani 1 1 d .
H81 H 1.1054 0.2675 0.6377 0.075 Uiso 1 1 calc R
C82 C 0.8840(7) 0.4558(4) 0.6469(3) 0.058(3) Uani 1 1 d .
C83 C 0.8879(6) 0.3560(4) 0.6633(3) 0.058(3) Uani 1 1 d .
C84 C 0.7917(6) 0.4154(5) 0.6930(4) 0.066(3) Uani 1 1 d .
H84 H 0.7818 0.3780 0.7049 0.080 Uiso 1 1 calc R
C85 C 0.8208(7) 0.4514(5) 0.7349(4) 0.076(3) Uani 1 1 d .
H85A H 0.8710 0.4371 0.7517 0.091 Uiso 1 1 calc R
H85B H 0.8290 0.4896 0.7252 0.091 Uiso 1 1 calc R
C86 C 0.7590(7) 0.4501(6) 0.7654(4) 0.091(4) Uani 1 1 d .
H86A H 0.7755 0.4742 0.7923 0.109 Uiso 1 1 calc R
H86B H 0.7541 0.4122 0.7767 0.109 Uiso 1 1 calc R
C87 C 0.6791(8) 0.4696(6) 0.7392(5) 0.096(4) Uani 1 1 d .
H87A H 0.6395 0.4675 0.7595 0.116 Uiso 1 1 calc R
H87B H 0.6828 0.5084 0.7295 0.116 Uiso 1 1 calc R
C88 C 0.6544(7) 0.4332(5) 0.6971(5) 0.083(4) Uani 1 1 d .
H88A H 0.6033 0.4460 0.6802 0.099 Uiso 1 1 calc R
H88B H 0.6479 0.3949 0.7071 0.099 Uiso 1 1 calc R
C89 C 0.7157(7) 0.4343(5) 0.6643(4) 0.075(3) Uani 1 1 d .
H89 H 0.7206 0.4718 0.6512 0.089 Uiso 1 1 calc R
C90 C 0.6637(6) 0.4127(4) 0.5895(4) 0.059(3) Uani 1 1 d .
H90 H 0.6582 0.4512 0.5842 0.071 Uiso 1 1 calc R
C91 C 0.6307(6) 0.2826(4) 0.5203(4) 0.060(3) Uani 1 1 d .
C92 C 0.6534(6) 0.3193(5) 0.5540(4) 0.066(3) Uani 1 1 d .
H92 H 0.6816 0.3054 0.5820 0.079 Uiso 1 1 calc R
C93 C 0.6400(6) 0.3736(4) 0.5518(4) 0.057(3) Uani 1 1 d .
C94 C 0.5996(6) 0.3946(4) 0.5105(4) 0.064(3) Uani 1 1 d .
H94 H 0.5881 0.4328 0.5079 0.077 Uiso 1 1 calc R
C95 C 0.5753(6) 0.3596(5) 0.4723(4) 0.065(3) Uani 1 1 d .
C96 C 0.5918(7) 0.3045(5) 0.4772(4) 0.070(3) Uani 1 1 d .
H96 H 0.5773 0.2805 0.4518 0.084 Uiso 1 1 calc R
C97 C 0.8725(6) 0.2380(4) 0.0311(4) 0.062(3) Uani 1 1 d .
C98 C 0.8728(6) 0.1992(5) 0.0646(3) 0.064(3) Uani 1 1 d .
H98 H 0.8653 0.2103 0.0943 0.077 Uiso 1 1 calc R
C99 C 0.8838(6) 0.1435(5) 0.0558(3) 0.060(3) Uani 1 1 d .
C100 C 0.8996(6) 0.1277(5) 0.0123(4) 0.062(3) Uani 1 1 d .
H100 H 0.9103 0.0902 0.0065 0.074 Uiso 1 1 calc R
C101 C 0.8996(6) 0.1664(5) -0.0215(4) 0.063(3) Uani 1 1 d .
C102 C 0.8858(6) 0.2211(4) -0.0122(4) 0.066(3) Uani 1 1 d .
H102 H 0.8853 0.2478 -0.0357 0.079 Uiso 1 1 calc R
C103 C 0.8600(7) 0.2968(6) 0.0408(4) 0.078(3) Uani 1 1 d .
H103 H 0.8463 0.3080 0.0691 0.094 Uiso 1 1 calc R
C104 C 0.8637(8) 0.3909(5) 0.0249(5) 0.088(4) Uani 1 1 d .
H104 H 0.8337 0.3940 0.0507 0.106 Uiso 1 1 calc R
C105 C 0.9437(8) 0.4125(6) 0.0387(6) 0.119(6) Uani 1 1 d .
H10C H 0.9720 0.4112 0.0124 0.143 Uiso 1 1 calc R
H10D H 0.9728 0.3901 0.0639 0.143 Uiso 1 1 calc R
C106 C 0.9364(11) 0.4733(6) 0.0547(8) 0.176(11) Uani 1 1 d .
H10E H 0.9043 0.4748 0.0792 0.211 Uiso 1 1 calc R
H10F H 0.9888 0.4883 0.0670 0.211 Uiso 1 1 calc R
C107 C 0.8991(10) 0.5057(7) 0.0147(9) 0.178(12) Uani 1 1 d .
H10G H 0.9309 0.5034 -0.0099 0.214 Uiso 1 1 calc R
H10H H 0.8961 0.5448 0.0236 0.214 Uiso 1 1 calc R
C108 C 0.8192(12) 0.4843(6) -0.0023(7) 0.144(8) Uani 1 1 d .
H10I H 0.7934 0.5073 -0.0282 0.173 Uiso 1 1 calc R
H10J H 0.7876 0.4863 0.0224 0.173 Uiso 1 1 calc R
C109 C 0.8231(7) 0.4254(5) -0.0180(4) 0.079(4) Uani 1 1 d .
H109 H 0.8573 0.4241 -0.0419 0.095 Uiso 1 1 calc R
C110 C 0.7304(10) 0.3975(6) -0.0877(5) 0.087(4) Uani 1 1 d .
C111 C 0.6484(8) 0.3802(5) -0.1094(5) 0.078(4) Uani 1 1 d .
C112 C 0.5882(8) 0.3779(5) -0.0846(4) 0.074(4) Uani 1 1 d .
C113 C 0.6044(9) 0.3851(4) -0.0352(4) 0.084(4) Uani 1 1 d .
C114 C 0.6865(9) 0.3982(5) -0.0125(5) 0.089(5) Uani 1 1 d .
C115 C 0.6319(8) 0.3730(5) -0.1562(3) 0.078(4) Uani 1 1 d .
H115 H 0.6718 0.3783 -0.1740 0.094 Uiso 1 1 calc R
C116 C 0.5545(7) 0.3576(4) -0.1785(4) 0.061(3) Uani 1 1 d .
H116 H 0.5447 0.3479 -0.2101 0.073 Uiso 1 1 calc R
C117 C 0.4959(8) 0.3571(4) -0.1536(3) 0.067(3) Uani 1 1 d .
C118 C 0.5106(7) 0.3647(4) -0.1060(4) 0.068(3) Uani 1 1 d .
C119 C 0.4490(7) 0.3656(4) -0.0799(3) 0.062(3) Uani 1 1 d .
C120 C 0.4636(8) 0.3723(5) -0.0316(4) 0.078(4) Uani 1 1 d .
H120 H 0.4220 0.3710 -0.0146 0.094 Uiso 1 1 calc R
C121 C 0.5432(9) 0.3810(5) -0.0089(4) 0.085(4) Uani 1 1 d .
H121 H 0.5548 0.3840 0.0235 0.102 Uiso 1 1 calc R
C122 C 0.4152(6) 0.3422(4) -0.1785(4) 0.057(3) Uani 1 1 d .
C123 C 0.3663(9) 0.3616(5) -0.1038(4) 0.072(3) Uani 1 1 d .
C124 C 0.2712(7) 0.3487(5) -0.1750(3) 0.066(3) Uani 1 1 d .
H124 H 0.2385 0.3611 -0.1522 0.080 Uiso 1 1 calc R
C125 C 0.2568(8) 0.3903(5) -0.2162(3) 0.080(4) Uani 1 1 d .
H12C H 0.2737 0.4276 -0.2055 0.097 Uiso 1 1 calc R
H12D H 0.2874 0.3790 -0.2399 0.097 Uiso 1 1 calc R
C126 C 0.1681(8) 0.3906(6) -0.2369(4) 0.090(4) Uani 1 1 d .
H12E H 0.1381 0.4059 -0.2143 0.108 Uiso 1 1 calc R
H12F H 0.1587 0.4142 -0.2646 0.108 Uiso 1 1 calc R
C127 C 0.1416(9) 0.3343(7) -0.2491(4) 0.100(5) Uani 1 1 d .
H12G H 0.1668 0.3212 -0.2746 0.120 Uiso 1 1 calc R
H12H H 0.0844 0.3347 -0.2601 0.120 Uiso 1 1 calc R
C128 C 0.1597(8) 0.2948(6) -0.2099(4) 0.089(4) Uani 1 1 d .
H12I H 0.1425 0.2575 -0.2207 0.107 Uiso 1 1 calc R
H12J H 0.1298 0.3055 -0.1858 0.107 Uiso 1 1 calc R
C129 C 0.2457(7) 0.2932(4) -0.1897(4) 0.063(3) Uani 1 1 d .
H129 H 0.2763 0.2795 -0.2130 0.076 Uiso 1 1 calc R
C130 C 0.2762(6) 0.2099(4) -0.1540(3) 0.057(3) Uani 1 1 d .
H130 H 0.2904 0.1995 -0.1824 0.069 Uiso 1 1 calc R
C131 C 0.8858(6) 0.1028(5) 0.0923(4) 0.065(3) Uani 1 1 d .
H131 H 0.8913 0.0650 0.0851 0.078 Uiso 1 1 calc R
C132 C 0.8867(6) 0.0719(5) 0.1673(4) 0.065(3) Uani 1 1 d .
H132 H 0.8713 0.0359 0.1520 0.078 Uiso 1 1 calc R
C133 C 0.9705(7) 0.0689(5) 0.1935(4) 0.078(4) Uani 1 1 d .
H13A H 1.0062 0.0594 0.1720 0.093 Uiso 1 1 calc R
H13B H 0.9861 0.1054 0.2070 0.093 Uiso 1 1 calc R
C134 C 0.9774(8) 0.0266(5) 0.2309(5) 0.081(4) Uani 1 1 d .
H13C H 1.0325 0.0246 0.2466 0.097 Uiso 1 1 calc R
H13D H 0.9629 -0.0099 0.2171 0.097 Uiso 1 1 calc R
C135 C 0.9257(7) 0.0395(5) 0.2659(4) 0.078(4) Uani 1 1 d .
H13E H 0.9433 0.0740 0.2823 0.094 Uiso 1 1 calc R
H13F H 0.9291 0.0094 0.2887 0.094 Uiso 1 1 calc R
C136 C 0.8385(7) 0.0460(5) 0.2401(4) 0.075(3) Uani 1 1 d .
H13G H 0.8185 0.0097 0.2283 0.090 Uiso 1 1 calc R
H13H H 0.8055 0.0589 0.2621 0.090 Uiso 1 1 calc R
C137 C 0.8324(6) 0.0860(4) 0.2009(3) 0.061(3) Uani 1 1 d .
H137 H 0.8500 0.1224 0.2146 0.073 Uiso 1 1 calc R
C138 C 0.7140(7) 0.1414(5) 0.1904(4) 0.065(3) Uani 1 1 d .
C139 C 0.6263(6) 0.1461(5) 0.1737(4) 0.067(3) Uani 1 1 d .
C140 C 0.5893(6) 0.1011(4) 0.1475(3) 0.049(2) Uani 1 1 d .
C141 C 0.6273(7) 0.0545(4) 0.1382(4) 0.062(3) Uani 1 1 d .
C142 C 0.7144(7) 0.0481(5) 0.1554(4) 0.064(3) Uani 1 1 d .
C143 C 0.5892(6) 0.1907(5) 0.1824(4) 0.074(3) Uani 1 1 d .
H143 H 0.6171 0.2204 0.1985 0.088 Uiso 1 1 calc R
C144 C 0.5085(8) 0.1945(6) 0.1682(5) 0.087(4) Uani 1 1 d .
H144 H 0.4817 0.2272 0.1737 0.105 Uiso 1 1 calc R
C145 C 0.4656(7) 0.1486(5) 0.1449(4) 0.066(3) Uani 1 1 d .
C146 C 0.5052(7) 0.1040(5) 0.1348(4) 0.066(3) Uani 1 1 d .
C147 C 0.4646(7) 0.0586(5) 0.1110(4) 0.065(3) Uani 1 1 d .
C148 C 0.5069(7) 0.0137(5) 0.1000(4) 0.075(4) Uani 1 1 d .
H148 H 0.4802 -0.0163 0.0837 0.090 Uiso 1 1 calc R
C149 C 0.5905(7) 0.0117(5) 0.1130(4) 0.068(3) Uani 1 1 d .
H149 H 0.6195 -0.0185 0.1044 0.082 Uiso 1 1 calc R
C150 C 0.3788(7) 0.1521(6) 0.1354(4) 0.074(3) Uani 1 1 d .
C151 C 0.3779(8) 0.0590(6) 0.1046(4) 0.078(4) Uani 1 1 d .
C152 C 0.2567(6) 0.1000(6) 0.1130(3) 0.073(3) Uani 1 1 d .
H152 H 0.2419 0.0616 0.1029 0.088 Uiso 1 1 calc R
C153 C 0.2342(6) 0.1066(8) 0.1604(4) 0.106(6) Uani 1 1 d .
H15A H 0.2515 0.1430 0.1733 0.127 Uiso 1 1 calc R
H15B H 0.2606 0.0779 0.1814 0.127 Uiso 1 1 calc R
C154 C 0.1426(6) 0.1011(8) 0.1565(5) 0.105(5) Uani 1 1 d .
H15C H 0.1265 0.0631 0.1474 0.126 Uiso 1 1 calc R
H15D H 0.1280 0.1084 0.1868 0.126 Uiso 1 1 calc R
C155 C 0.1011(7) 0.1402(6) 0.1225(4) 0.080(4) Uani 1 1 d .
H15E H 0.1142 0.1784 0.1326 0.096 Uiso 1 1 calc R
H15F H 0.0440 0.1352 0.1200 0.096 Uiso 1 1 calc R
C156 C 0.1253(8) 0.1302(8) 0.0746(5) 0.104(5) Uani 1 1 d .
H15G H 0.1105 0.0924 0.0640 0.125 Uiso 1 1 calc R
H15H H 0.0969 0.1563 0.0520 0.125 Uiso 1 1 calc R
C157 C 0.2114(6) 0.1378(5) 0.0771(4) 0.070(3) Uani 1 1 d .
H157 H 0.2260 0.1769 0.0846 0.084 Uiso 1 1 calc R
C158 C 0.2409(7) 0.1592(5) 0.0038(4) 0.071(3) Uani 1 1 d .
H158 H 0.2321 0.1966 0.0106 0.085 Uiso 1 1 calc R
C159 C 0.9167(7) 0.1519(6) -0.0687(4) 0.070(3) Uani 1 1 d .
H159 H 0.9139 0.1807 -0.0906 0.085 Uiso 1 1 calc R
C160 C 0.9526(6) 0.1032(5) -0.1271(3) 0.064(3) Uani 1 1 d .
H160 H 0.9248 0.1329 -0.1468 0.077 Uiso 1 1 calc R
C161 C 1.0431(7) 0.1101(5) -0.1222(4) 0.078(3) Uani 1 1 d .
H16A H 1.0584 0.1469 -0.1093 0.094 Uiso 1 1 calc R
H16B H 1.0695 0.0821 -0.1007 0.094 Uiso 1 1 calc R
C162 C 1.0693(8) 0.1042(6) -0.1675(4) 0.084(4) Uani 1 1 d .
H16C H 1.0473 0.1346 -0.1879 0.101 Uiso 1 1 calc R
H16D H 1.1270 0.1069 -0.1629 0.101 Uiso 1 1 calc R
C163 C 1.0440(8) 0.0505(6) -0.1896(5) 0.093(4) Uani 1 1 d .
H16E H 1.0712 0.0203 -0.1708 0.112 Uiso 1 1 calc R
H16F H 1.0596 0.0490 -0.2201 0.112 Uiso 1 1 calc R
C164 C 0.9553(7) 0.0416(6) -0.1951(4) 0.080(4) Uani 1 1 d .
H16G H 0.9273 0.0691 -0.2165 0.096 Uiso 1 1 calc R
H16H H 0.9414 0.0044 -0.2076 0.096 Uiso 1 1 calc R
C165 C 0.9321(7) 0.0476(5) -0.1480(4) 0.071(3) Uani 1 1 d .
H165 H 0.9633 0.0200 -0.1275 0.085 Uiso 1 1 calc R
C166 C 0.8347(7) -0.0123(6) -0.1256(5) 0.088(4) Uani 1 1 d .
C167 C 0.7482(7) -0.0253(5) -0.1247(5) 0.084(4) Uani 1 1 d .
C168 C 0.6891(7) 0.0046(5) -0.1527(3) 0.061(3) Uani 1 1 d .
C169 C 0.7041(6) 0.0500(4) -0.1765(3) 0.057(3) Uani 1 1 d .
C170 C 0.7908(7) 0.0675(5) -0.1761(4) 0.070(3) Uani 1 1 d .
C171 C 0.7284(9) -0.0701(6) -0.1003(5) 0.105(5) Uani 1 1 d .
H171 H 0.7690 -0.0910 -0.0827 0.126 Uiso 1 1 calc R
C172 C 0.6517(8) -0.0855(7) -0.1005(5) 0.109(6) Uani 1 1 d .
H172 H 0.6400 -0.1151 -0.0819 0.131 Uiso 1 1 calc R
C173 C 0.5905(7) -0.0564(5) -0.1290(4) 0.076(3) Uani 1 1 d .
C174 C 0.6087(7) -0.0132(5) -0.1567(4) 0.072(3) Uani 1 1 d .
C175 C 0.5513(7) 0.0156(4) -0.1865(3) 0.059(3) Uani 1 1 d .
C176 C 0.5679(7) 0.0610(5) -0.2083(4) 0.069(3) Uani 1 1 d .
H176 H 0.5270 0.0814 -0.2262 0.083 Uiso 1 1 calc R
C177 C 0.6467(8) 0.0789(4) -0.2047(4) 0.075(4) Uani 1 1 d .
H177 H 0.6593 0.1101 -0.2212 0.090 Uiso 1 1 calc R
C178 C 0.5087(8) -0.0744(5) -0.1328(4) 0.076(3) Uani 1 1 d .
C179 C 0.4686(7) -0.0068(5) -0.1951(4) 0.066(3) Uani 1 1 d .
C180 C 0.3716(6) -0.0766(4) -0.1788(3) 0.060(3) Uani 1 1 d .
H180 H 0.3442 -0.0576 -0.2070 0.072 Uiso 1 1 calc R
C181 C 0.3737(7) -0.1375(5) -0.1907(4) 0.073(3) Uani 1 1 d .
H18A H 0.4034 -0.1582 -0.1645 0.087 Uiso 1 1 calc R
H18B H 0.3999 -0.1427 -0.2176 0.087 Uiso 1 1 calc R
C182 C 0.2883(7) -0.1591(4) -0.2018(4) 0.075(4) Uani 1 1 d .
H18C H 0.2612 -0.1416 -0.2304 0.089 Uiso 1 1 calc R
H18D H 0.2889 -0.1993 -0.2069 0.089 Uiso 1 1 calc R
C183 C 0.2444(7) -0.1470(5) -0.1639(4) 0.074(3) Uani 1 1 d .
H18E H 0.1900 -0.1601 -0.1727 0.088 Uiso 1 1 calc R
H18F H 0.2687 -0.1673 -0.1361 0.088 Uiso 1 1 calc R
C184 C 0.2438(7) -0.0880(5) -0.1535(4) 0.075(3) Uani 1 1 d .
H18G H 0.2155 -0.0823 -0.1276 0.090 Uiso 1 1 calc R
H18H H 0.2147 -0.0683 -0.1804 0.090 Uiso 1 1 calc R
C185 C 0.3267(6) -0.0626(4) -0.1409(3) 0.060(3) Uani 1 1 d .
H185 H 0.3541 -0.0779 -0.1110 0.072 Uiso 1 1 calc R
C186 C 0.3148(7) 0.0175(4) -0.0991(4) 0.066(3) Uani 1 1 d .
H186 H 0.3221 -0.0065 -0.0734 0.080 Uiso 1 1 calc R
C187 C 0.2812(6) 0.1669(4) -0.1187(3) 0.056(3) Uani 1 1 d .
C188 C 0.2625(6) 0.1829(5) -0.0754(4) 0.071(3) Uani 1 1 d .
H188 H 0.2491 0.2199 -0.0702 0.085 Uiso 1 1 calc R
C189 C 0.2639(8) 0.1443(5) -0.0411(4) 0.074(3) Uani 1 1 d .
C190 C 0.2836(7) 0.0916(5) -0.0497(4) 0.073(3) Uani 1 1 d .
H190 H 0.2852 0.0653 -0.0259 0.087 Uiso 1 1 calc R
C191 C 0.3011(7) 0.0743(4) -0.0907(3) 0.063(3) Uani 1 1 d .
C192 C 0.3009(6) 0.1145(4) -0.1252(3) 0.052(3) Uani 1 1 d .
H192 H 0.3150 0.1042 -0.1536 0.063 Uiso 1 1 calc R
C200 C 0.5030(9) 0.0685(7) 0.2557(5) 0.091(4) Uani 1 1 d D
C201 C 0.5056(10) 0.0218(7) 0.2298(5) 0.110(5) Uani 1 1 d D
H201 H 0.4608 0.0112 0.2084 0.132 Uiso 1 1 calc R
C202 C 0.5720(11) -0.0097(7) 0.2343(5) 0.106(5) Uani 1 1 d D
H202 H 0.5726 -0.0424 0.2167 0.127 Uiso 1 1 calc R
C203 C 0.6387(8) 0.0066(5) 0.2649(5) 0.087(4) Uani 1 1 d D
H203 H 0.6858 -0.0141 0.2685 0.104 Uiso 1 1 calc R
C204 C 0.6332(10) 0.0516(7) 0.2884(6) 0.112(5) Uani 1 1 d D
H204 H 0.6777 0.0635 0.3094 0.135 Uiso 1 1 calc R
C205 C 0.5645(9) 0.0835(6) 0.2841(5) 0.100(5) Uani 1 1 d D
H205 H 0.5635 0.1158 0.3019 0.120 Uiso 1 1 calc R
C206 C 0.4296(8) 0.1039(8) 0.2540(6) 0.126(6) Uani 1 1 d .
H20A H 0.3928 0.0958 0.2257 0.189 Uiso 1 1 calc GR
H20B H 0.4440 0.1429 0.2545 0.189 Uiso 1 1 calc GR
H20C H 0.4050 0.0955 0.2806 0.189 Uiso 1 1 calc GR
C207 C 0.8667(9) 0.2981(5) 0.3782(5) 0.088(4) Uani 1 1 d .
C208 C 0.8453(9) 0.2832(5) 0.4164(5) 0.083(4) Uani 1 1 d .
H208 H 0.8832 0.2739 0.4424 0.100 Uiso 1 1 calc R
C209 C 0.7609(10) 0.2812(5) 0.4185(5) 0.094(4) Uani 1 1 d .
H209 H 0.7436 0.2736 0.4466 0.112 Uiso 1 1 calc R
C210 C 0.7052(9) 0.2909(6) 0.3768(6) 0.108(5) Uani 1 1 d .
H210 H 0.6506 0.2880 0.3767 0.130 Uiso 1 1 calc R
C211 C 0.7338(9) 0.3050(5) 0.3362(4) 0.080(4) Uani 1 1 d .
H211 H 0.6988 0.3120 0.3084 0.096 Uiso 1 1 calc R
C212 C 0.8142(8) 0.3083(4) 0.3380(4) 0.072(3) Uani 1 1 d .
H212 H 0.8338 0.3178 0.3110 0.087 Uiso 1 1 calc R
C213 C 0.9536(6) 0.3009(5) 0.3778(5) 0.086(4) Uani 1 1 d .
H21A H 0.9630 0.2954 0.3464 0.129 Uiso 1 1 calc GR
H21B H 0.9804 0.2721 0.3977 0.129 Uiso 1 1 calc GR
H21C H 0.9735 0.3370 0.3889 0.129 Uiso 1 1 calc GR
C214 C 0.9755(8) 0.2947(5) 0.1947(5) 0.086(4) Uani 1 1 d .
C215 C 0.9830(10) 0.3373(6) 0.1648(6) 0.118(6) Uani 1 1 d .
H215 H 0.9930 0.3281 0.1352 0.142 Uiso 1 1 calc R
C216 C 0.9771(9) 0.3897(5) 0.1747(5) 0.096(4) Uani 1 1 d .
H216 H 0.9799 0.4173 0.1523 0.115 Uiso 1 1 calc R
C217 C 0.9667(11) 0.4034(7) 0.2181(6) 0.128(6) Uani 1 1 d .
H217 H 0.9650 0.4411 0.2264 0.153 Uiso 1 1 calc R
C218 C 0.9588(8) 0.3633(6) 0.2497(5) 0.089(4) Uani 1 1 d .
H218 H 0.9511 0.3727 0.2797 0.106 Uiso 1 1 calc R
C219 C 0.9625(7) 0.3102(5) 0.2370(4) 0.080(4) Uani 1 1 d .
H219 H 0.9557 0.2824 0.2585 0.096 Uiso 1 1 calc R
C220 C 0.9777(14) 0.2381(6) 0.1823(5) 0.151(9) Uani 1 1 d .
H22A H 1.0131 0.2181 0.2061 0.226 Uiso 1 1 calc GR
H22B H 0.9965 0.2349 0.1530 0.226 Uiso 1 1 calc GR
H22C H 0.9251 0.2224 0.1791 0.226 Uiso 1 1 calc GR
C221 C 0.6598(11) 0.0285(8) -0.0171(6) 0.119(6) Uani 1 1 d .
C222 C 0.5884(12) 0.0095(7) -0.0112(5) 0.120(6) Uani 1 1 d .
H222 H 0.5836 -0.0156 0.0128 0.145 Uiso 1 1 calc R
C223 C 0.5186(12) 0.0289(9) -0.0432(7) 0.130(7) Uani 1 1 d .
H223 H 0.4703 0.0116 -0.0413 0.156 Uiso 1 1 calc R
C224 C 0.5175(15) 0.0656(8) -0.0720(7) 0.136(8) Uani 1 1 d .
H224 H 0.4701 0.0781 -0.0900 0.163 Uiso 1 1 calc R
C225 C 0.5912(13) 0.0881(7) -0.0770(5) 0.112(5) Uani 1 1 d .
H225 H 0.5931 0.1152 -0.0999 0.135 Uiso 1 1 calc R
C226 C 0.6608(14) 0.0716(7) -0.0492(5) 0.128(7) Uani 1 1 d .
H226 H 0.7086 0.0892 -0.0518 0.154 Uiso 1 1 calc R
C227 C 0.7527(15) -0.0008(13) 0.0148(9) 0.224(14) Uani 1 1 d .
H22D H 0.7536 0.0028 0.0478 0.336 Uiso 1 1 calc GR
H22E H 0.7972 0.0192 0.0064 0.336 Uiso 1 1 calc GR
H22F H 0.7563 -0.0397 0.0069 0.336 Uiso 1 1 calc GR
C228 C 0.6223(10) 0.2323(7) -0.0978(11) 0.171(12) Uani 1 1 d .
C229 C 0.5477(12) 0.2314(6) -0.0810(8) 0.140(8) Uani 1 1 d .
H229 H 0.5469 0.2396 -0.0498 0.168 Uiso 1 1 calc R
C230 C 0.4768(9) 0.2186(7) -0.1105(8) 0.118(6) Uani 1 1 d .
H230 H 0.4296 0.2181 -0.0984 0.142 Uiso 1 1 calc R
C231 C 0.4743(11) 0.2060(8) -0.1588(8) 0.123(6) Uani 1 1 d .
H231 H 0.4280 0.1970 -0.1796 0.148 Uiso 1 1 calc R
C232 C 0.5421(13) 0.2087(7) -0.1698(8) 0.137(9) Uani 1 1 d .
H232 H 0.5442 0.2028 -0.2012 0.164 Uiso 1 1 calc R
C233 C 0.610(2) 0.2187(8) -0.1429(7) 0.154(11) Uani 1 1 d .
H233 H 0.6547 0.2161 -0.1569 0.184 Uiso 1 1 calc R
C234 C 0.6939(13) 0.2436(8) -0.0654(9) 0.215(15) Uani 1 1 d .
H23A H 0.6920 0.2245 -0.0364 0.322 Uiso 1 1 calc GR
H23B H 0.6987 0.2832 -0.0599 0.322 Uiso 1 1 calc GR
H23C H 0.7390 0.2304 -0.0781 0.322 Uiso 1 1 calc GR
C235 C -0.0119(9) 0.3146(7) -0.4763(4) 0.093(4) Uani 1 1 d .
C236 C -0.0182(8) 0.2587(5) -0.4647(4) 0.068(3) Uani 1 1 d .
H236 H 0.0229 0.2336 -0.4668 0.082 Uiso 1 1 calc R
C237 C -0.0862(8) 0.2410(5) -0.4501(4) 0.078(4) Uani 1 1 d .
H237 H -0.0905 0.2038 -0.4410 0.093 Uiso 1 1 calc R
C238 C -0.1471(7) 0.2766(5) -0.4486(4) 0.070(3) Uani 1 1 d .
H238 H -0.1940 0.2633 -0.4401 0.085 Uiso 1 1 calc R
C239 C -0.1410(7) 0.3300(5) -0.4589(4) 0.069(3) Uani 1 1 d .
H239 H -0.1825 0.3545 -0.4562 0.083 Uiso 1 1 calc R
C240 C -0.0722(7) 0.3503(5) -0.4739(3) 0.063(3) Uani 1 1 d .
H240 H -0.0684 0.3878 -0.4821 0.076 Uiso 1 1 calc R
C241 C 0.0633(8) 0.3361(8) -0.4914(5) 0.108(5) Uani 1 1 d .
H24A H 0.1020 0.3064 -0.4890 0.162 Uiso 1 1 calc GR
H24B H 0.0846 0.3667 -0.4716 0.162 Uiso 1 1 calc GR
H24C H 0.0511 0.3488 -0.5233 0.162 Uiso 1 1 calc GR
C242 C 0.3266(8) 0.1714(6) -0.2889(5) 0.097(4) Uani 1 1 d D
C243 C 0.3349(8) 0.1236(5) -0.2660(5) 0.085(4) Uani 1 1 d D
H243 H 0.3842 0.1056 -0.2607 0.102 Uiso 1 1 calc R
C244 C 0.2733(8) 0.1007(5) -0.2503(4) 0.070(3) Uani 1 1 d D
H244 H 0.2788 0.0673 -0.2334 0.084 Uiso 1 1 calc R
C245 C 0.2034(7) 0.1271(5) -0.2596(4) 0.072(3) Uani 1 1 d D
H245 H 0.1587 0.1117 -0.2500 0.087 Uiso 1 1 calc R
C246 C 0.1976(7) 0.1762(5) -0.2829(4) 0.072(3) Uani 1 1 d D
H246 H 0.1489 0.1950 -0.2888 0.086 Uiso 1 1 calc R
C247 C 0.2595(8) 0.1977(6) -0.2974(4) 0.078(4) Uani 1 1 d D
H247 H 0.2552 0.2316 -0.3137 0.094 Uiso 1 1 calc R
C248 C 0.3984(9) 0.1975(9) -0.3068(7) 0.143(7) Uani 1 1 d .
H24D H 0.4166 0.2299 -0.2884 0.215 Uiso 1 1 calc GR
H24E H 0.3826 0.2084 -0.3390 0.215 Uiso 1 1 calc GR
H24F H 0.4407 0.1705 -0.3044 0.215 Uiso 1 1 calc GR
C193 C 0.1675(8) -0.0143(5) -0.4867(4) 0.074(3) Uani 1 1 d .
C194 C 0.1925(9) -0.0514(5) -0.4518(4) 0.080(4) Uani 1 1 d .
H194 H 0.2441 -0.0658 -0.4465 0.096 Uiso 1 1 calc R
C195 C 0.1359(11) -0.0668(5) -0.4240(5) 0.090(4) Uani 1 1 d .
H195 H 0.1510 -0.0911 -0.3990 0.108 Uiso 1 1 calc R
C196 C 0.0609(9) -0.0473(6) -0.4326(5) 0.080(4) Uani 1 1 d .
H196 H 0.0241 -0.0586 -0.4142 0.097 Uiso 1 1 calc R
C197 C 0.0407(10) -0.0129(6) -0.4665(5) 0.093(4) Uani 1 1 d .
H197 H -0.0106 0.0019 -0.4720 0.112 Uiso 1 1 calc R
C198 C 0.0923(10) 0.0019(5) -0.4941(5) 0.089(4) Uani 1 1 d .
H198 H 0.0743 0.0247 -0.5198 0.107 Uiso 1 1 calc R
C199 C 0.2233(10) 0.0069(7) -0.5178(6) 0.119(5) Uani 1 1 d .
H19A H 0.2101 -0.0103 -0.5481 0.178 Uiso 1 1 calc GR
H19B H 0.2773 -0.0024 -0.5042 0.178 Uiso 1 1 calc GR
H19C H 0.2182 0.0469 -0.5210 0.178 Uiso 1 1 calc GR

loop_
_atom_site_aniso_label
_atom_site_aniso_U_11
_atom_site_aniso_U_22
_atom_site_aniso_U_33
_atom_site_aniso_U_23
_atom_site_aniso_U_13
_atom_site_aniso_U_12
O1 0.079(5) 0.082(5) 0.035(4) 0.013(3) 0.001(4) 0.011(4)
O2 0.066(4) 0.070(4) 0.027(4) 0.014(3) 0.009(3) -0.003(3)
O3 0.082(5) 0.095(5) 0.036(4) 0.020(4) 0.015(4) 0.017(4)
O4 0.065(5) 0.089(5) 0.040(4) 0.003(4) 0.008(4) -0.001(4)
O5 0.057(4) 0.067(4) 0.049(4) -0.018(3) 0.006(4) -0.001(4)
O6 0.062(4) 0.069(4) 0.062(5) -0.019(4) 0.013(4) -0.001(4)
O7 0.065(5) 0.084(5) 0.069(5) -0.002(4) 0.019(4) -0.012(4)
O8 0.082(5) 0.099(6) 0.075(6) -0.018(5) 0.033(5) -0.004(5)
O9 0.084(5) 0.073(5) 0.064(5) -0.005(4) 0.025(4) -0.021(4)
O10 0.056(4) 0.082(5) 0.064(5) 0.018(4) 0.004(4) -0.001(4)
O11 0.079(5) 0.038(4) 0.076(5) -0.011(3) 0.012(4) -0.014(4)
O12 0.075(5) 0.060(4) 0.070(5) 0.004(4) 0.019(4) -0.016(4)
O13 0.073(6) 0.173(10) 0.071(7) -0.011(7) 0.007(5) 0.000(7)
O14 0.109(7) 0.123(7) 0.047(5) -0.028(5) -0.005(5) 0.037(6)
O15 0.097(6) 0.081(5) 0.024(4) -0.012(3) -0.001(4) -0.007(4)
O16 0.084(5) 0.105(6) 0.037(4) 0.001(4) 0.009(4) 0.023(5)
O17 0.059(5) 0.078(5) 0.082(6) -0.021(4) -0.008(4) -0.014(4)
O18 0.078(5) 0.070(5) 0.048(5) -0.008(4) -0.014(4) -0.009(4)
O19 0.070(6) 0.124(7) 0.090(7) -0.042(6) 0.004(5) 0.016(6)
O20 0.091(6) 0.085(6) 0.094(7) 0.002(5) -0.008(5) -0.020(5)
O21 0.064(5) 0.129(8) 0.112(7) 0.058(6) -0.007(5) 0.001(5)
O22 0.083(5) 0.078(5) 0.065(5) 0.015(4) 0.011(4) -0.008(4)
O23 0.083(5) 0.087(5) 0.073(5) 0.025(5) -0.001(5) -0.006(5)
O24 0.085(5) 0.080(5) 0.037(4) 0.007(4) -0.003(4) 0.010(4)
N1 0.056(5) 0.063(6) 0.048(5) -0.003(4) 0.002(4) -0.012(4)
N2 0.059(5) 0.044(4) 0.040(5) -0.003(3) 0.000(4) -0.001(4)
N3 0.068(5) 0.046(4) 0.040(5) -0.004(3) 0.018(4) -0.002(4)
N4 0.070(6) 0.053(5) 0.063(6) 0.000(4) 0.026(5) -0.007(4)
N5 0.047(5) 0.055(5) 0.047(5) -0.006(4) 0.001(4) 0.007(4)
N6 0.049(5) 0.054(5) 0.050(5) -0.003(4) 0.005(4) 0.000(4)
N7 0.058(5) 0.067(5) 0.037(5) -0.002(4) 0.010(4) 0.005(4)
N8 0.060(5) 0.066(6) 0.065(6) -0.005(4) 0.024(5) -0.017(5)
N9 0.052(5) 0.092(6) 0.036(5) 0.020(5) 0.006(4) 0.000(5)
N10 0.055(5) 0.090(7) 0.030(5) 0.002(4) 0.012(4) -0.009(5)
N11 0.053(5) 0.056(5) 0.055(5) -0.016(4) 0.009(4) -0.013(4)
N12 0.061(6) 0.075(6) 0.081(7) -0.012(6) 0.018(5) -0.001(5)
N13 0.070(6) 0.093(7) 0.059(6) -0.020(6) -0.010(5) 0.024(6)
N14 0.094(8) 0.085(7) 0.066(7) -0.016(5) 0.005(7) 0.035(6)
N15 0.086(7) 0.070(5) 0.032(5) -0.002(4) -0.001(5) 0.017(5)
N16 0.065(6) 0.059(6) 0.048(5) 0.006(4) 0.003(4) -0.008(5)
N17 0.054(5) 0.085(6) 0.042(6) 0.003(5) 0.000(4) -0.007(5)
N18 0.062(6) 0.070(6) 0.047(5) -0.007(4) -0.006(4) -0.026(5)
N19 0.069(6) 0.078(6) 0.058(6) -0.011(5) 0.013(5) -0.008(5)
N20 0.073(6) 0.088(7) 0.054(6) 0.007(5) 0.007(5) -0.012(5)
N21 0.084(7) 0.075(6) 0.047(6) 0.000(5) 0.010(5) 0.007(5)
N22 0.082(7) 0.081(6) 0.050(6) 0.003(5) -0.001(5) 0.000(6)
N23 0.071(6) 0.068(5) 0.043(5) 0.008(4) -0.007(5) 0.002(5)
N24 0.062(6) 0.072(6) 0.050(6) -0.002(5) 0.005(5) 0.002(5)
C1 0.046(5) 0.047(5) 0.036(5) -0.002(4) 0.001(4) 0.000(4)
C2 0.033(5) 0.060(6) 0.051(6) -0.007(5) 0.013(4) -0.005(5)
C3 0.050(6) 0.056(6) 0.041(6) -0.002(5) 0.001(5) 0.001(5)
C4 0.054(6) 0.063(7) 0.047(6) -0.009(5) 0.009(5) -0.025(5)
C5 0.062(6) 0.057(6) 0.030(5) -0.007(4) 0.012(5) -0.012(5)
C6 0.054(6) 0.063(6) 0.052(6) 0.003(5) 0.017(5) -0.012(5)
C7 0.060(6) 0.040(5) 0.042(6) 0.010(4) 0.005(5) -0.008(5)
C8 0.056(6) 0.063(6) 0.041(6) -0.011(5) 0.009(5) -0.001(5)
C9 0.073(7) 0.061(6) 0.068(8) -0.014(5) 0.022(6) 0.000(6)
C10 0.074(8) 0.077(8) 0.084(9) 0.010(7) 0.022(7) -0.010(7)
C11 0.079(8) 0.070(7) 0.058(7) -0.001(5) 0.021(6) 0.024(6)
C12 0.056(6) 0.064(6) 0.049(6) 0.008(5) 0.014(5) 0.008(5)
C13 0.052(6) 0.064(6) 0.027(5) -0.004(4) 0.010(5) -0.002(5)
C14 0.080(8) 0.053(5) 0.026(6) -0.001(4) 0.004(6) 0.001(6)
C15 0.066(7) 0.051(5) 0.035(6) 0.003(4) -0.001(5) 0.010(5)
C16 0.067(7) 0.047(5) 0.035(6) 0.006(4) 0.014(5) -0.004(5)
C17 0.073(7) 0.031(4) 0.036(6) -0.004(4) 0.003(5) 0.006(5)
C18 0.053(6) 0.043(5) 0.060(8) -0.002(5) 0.009(6) -0.001(5)
C19 0.053(6) 0.058(6) 0.034(6) -0.005(4) 0.004(5) 0.005(5)
C20 0.115(11) 0.047(6) 0.041(6) 0.007(5) -0.022(7) 0.007(6)
C21 0.073(7) 0.066(6) 0.024(5) 0.002(4) 0.010(5) 0.009(6)
C22 0.076(7) 0.039(5) 0.039(6) -0.008(4) 0.004(6) 0.011(5)
C23 0.043(5) 0.057(6) 0.041(6) 0.000(4) 0.003(5) -0.014(5)
C24 0.060(7) 0.051(5) 0.055(7) -0.009(5) -0.001(6) -0.002(5)
C25 0.068(7) 0.057(6) 0.027(5) -0.006(4) -0.005(5) -0.009(5)
C26 0.065(7) 0.052(6) 0.057(8) 0.001(5) 0.014(6) 0.017(5)
C27 0.100(9) 0.046(5) 0.034(6) 0.002(4) 0.012(6) -0.003(6)
C28 0.088(8) 0.069(7) 0.042(6) -0.006(5) 0.035(6) -0.006(6)
C29 0.084(8) 0.061(6) 0.059(7) 0.001(5) 0.016(6) 0.005(6)
C30 0.138(12) 0.049(6) 0.084(9) -0.012(6) 0.069(9) -0.002(7)
C31 0.118(11) 0.068(8) 0.085(9) -0.009(6) 0.051(8) -0.026(7)
C32 0.116(10) 0.073(8) 0.070(8) -0.019(6) 0.047(8) -0.027(7)
C33 0.075(7) 0.068(7) 0.060(7) -0.003(5) 0.024(6) -0.001(6)
C34 0.079(8) 0.062(7) 0.058(7) -0.004(6) 0.035(6) 0.000(6)
C35 0.045(6) 0.076(7) 0.051(7) -0.017(5) 0.008(5) -0.009(5)
C36 0.064(7) 0.068(7) 0.047(6) -0.003(5) 0.005(6) 0.005(6)
C37 0.058(7) 0.068(7) 0.087(9) 0.004(6) 0.012(6) 0.011(6)
C38 0.072(7) 0.076(7) 0.071(8) -0.018(6) 0.012(7) -0.006(6)
C39 0.072(7) 0.063(6) 0.079(8) 0.000(6) 0.038(7) -0.002(6)
C40 0.057(6) 0.069(6) 0.048(6) 0.000(5) 0.013(5) -0.009(5)
C41 0.050(6) 0.064(6) 0.040(6) -0.008(4) 0.016(5) -0.011(5)
C42 0.058(6) 0.051(6) 0.046(6) -0.001(5) 0.006(5) 0.009(5)
C43 0.059(6) 0.051(5) 0.044(6) -0.008(4) 0.000(5) 0.013(5)
C44 0.047(6) 0.051(5) 0.045(6) 0.006(5) 0.008(5) 0.005(5)
C45 0.063(7) 0.052(6) 0.053(7) 0.005(5) 0.008(6) 0.011(5)
C46 0.060(6) 0.058(6) 0.039(6) -0.007(5) 0.013(5) 0.003(5)
C47 0.079(8) 0.044(5) 0.057(7) -0.005(5) 0.011(6) 0.003(5)
C48 0.072(7) 0.058(6) 0.046(6) -0.001(5) 0.003(6) -0.015(6)
C49 0.071(7) 0.039(5) 0.062(7) -0.001(5) 0.014(6) 0.008(5)
C50 0.066(7) 0.057(6) 0.038(6) -0.004(5) 0.013(5) 0.001(5)
C51 0.059(7) 0.055(6) 0.060(7) 0.005(5) 0.019(6) -0.005(5)
C52 0.067(7) 0.073(7) 0.065(7) -0.011(6) 0.041(6) 0.004(6)
C53 0.065(7) 0.057(6) 0.056(7) -0.018(5) 0.019(6) 0.004(5)
C54 0.072(8) 0.062(7) 0.056(7) -0.004(6) 0.005(6) 0.007(6)
C55 0.088(9) 0.056(7) 0.082(9) 0.010(6) 0.034(8) -0.009(7)
C56 0.059(7) 0.091(9) 0.061(8) 0.002(6) 0.019(6) 0.007(6)
C57 0.048(6) 0.125(10) 0.058(7) 0.009(7) 0.022(6) -0.010(7)
C58 0.060(7) 0.173(15) 0.055(8) 0.014(9) 0.003(6) 0.018(9)
C59 0.057(7) 0.173(15) 0.058(8) 0.012(9) 0.003(7) -0.014(9)
C60 0.068(8) 0.132(11) 0.081(10) -0.025(8) 0.037(7) -0.027(8)
C61 0.051(6) 0.107(9) 0.062(8) -0.016(7) 0.013(6) -0.018(6)
C62 0.084(8) 0.077(8) 0.049(7) -0.018(6) 0.036(6) -0.012(7)
C63 0.057(6) 0.062(6) 0.040(6) -0.008(5) 0.003(5) -0.005(5)
C64 0.072(7) 0.097(8) 0.042(6) -0.003(6) 0.014(6) -0.017(7)
C65 0.069(7) 0.122(10) 0.032(6) 0.017(6) -0.013(6) -0.004(7)
C66 0.060(7) 0.133(11) 0.073(9) 0.039(8) -0.021(7) -0.022(8)
C67 0.048(7) 0.26(2) 0.043(8) -0.015(10) 0.003(6) -0.012(10)
C68 0.054(7) 0.201(16) 0.029(6) 0.004(8) 0.000(5) -0.005(8)
C69 0.050(6) 0.108(9) 0.032(6) 0.011(6) 0.004(5) -0.007(6)
C70 0.080(8) 0.065(7) 0.047(7) -0.006(5) 0.018(6) -0.027(7)
C71 0.072(7) 0.046(6) 0.037(6) -0.001(4) 0.014(5) -0.011(5)
C72 0.061(6) 0.052(6) 0.030(5) 0.000(4) 0.004(5) -0.015(5)
C73 0.058(6) 0.065(7) 0.029(5) 0.000(4) -0.001(5) -0.022(6)
C74 0.054(6) 0.072(7) 0.042(6) 0.010(5) 0.012(5) -0.018(6)
C75 0.082(8) 0.076(8) 0.037(6) 0.002(5) 0.015(6) -0.026(7)
C76 0.068(7) 0.051(6) 0.048(6) -0.010(5) 0.003(6) 0.001(5)
C77 0.064(7) 0.055(6) 0.037(6) -0.004(4) 0.018(5) -0.006(5)
C78 0.058(6) 0.049(6) 0.025(5) -0.005(4) 0.000(5) -0.003(5)
C79 0.043(5) 0.068(7) 0.037(6) 0.001(5) 0.000(5) -0.015(5)
C80 0.070(7) 0.051(6) 0.041(6) 0.000(4) 0.008(5) -0.007(6)
C81 0.052(6) 0.096(9) 0.037(6) 0.000(5) 0.001(5) 0.016(7)
C82 0.077(8) 0.039(6) 0.054(7) -0.025(5) -0.001(6) -0.014(6)
C83 0.076(8) 0.044(6) 0.051(6) -0.005(5) 0.000(6) -0.021(6)
C84 0.075(7) 0.073(7) 0.061(7) -0.014(5) 0.037(6) -0.016(6)
C85 0.098(9) 0.071(7) 0.074(8) -0.025(6) 0.056(7) -0.006(7)
C86 0.087(9) 0.123(11) 0.077(9) -0.030(8) 0.052(8) -0.038(9)
C87 0.085(9) 0.107(10) 0.105(11) -0.051(9) 0.041(8) -0.016(8)
C88 0.074(8) 0.083(8) 0.089(10) -0.012(7) 0.008(8) -0.009(7)
C89 0.074(8) 0.074(7) 0.069(8) -0.007(6) -0.006(7) 0.005(6)
C90 0.068(7) 0.049(6) 0.067(8) -0.011(5) 0.029(6) -0.004(5)
C91 0.065(7) 0.060(6) 0.058(7) -0.014(5) 0.020(6) 0.004(6)
C92 0.062(7) 0.074(8) 0.068(8) 0.002(6) 0.026(6) 0.001(6)
C93 0.055(6) 0.043(6) 0.079(8) 0.008(5) 0.028(6) -0.001(5)
C94 0.064(7) 0.048(6) 0.091(9) -0.009(6) 0.040(7) 0.000(5)
C95 0.066(7) 0.072(8) 0.061(7) 0.002(6) 0.025(6) -0.008(6)
C96 0.082(8) 0.061(7) 0.074(8) -0.010(6) 0.029(7) -0.020(6)
C97 0.053(6) 0.072(7) 0.056(8) -0.017(6) -0.005(6) 0.010(6)
C98 0.048(6) 0.114(10) 0.028(6) 0.003(6) 0.003(5) 0.014(6)
C99 0.057(6) 0.079(7) 0.038(6) -0.006(5) -0.011(5) 0.012(6)
C100 0.055(6) 0.071(7) 0.061(7) -0.001(6) 0.014(6) 0.015(6)
C101 0.052(6) 0.068(7) 0.069(8) -0.001(6) 0.007(6) -0.005(5)
C102 0.070(7) 0.065(7) 0.063(8) 0.000(5) 0.010(6) 0.004(6)
C103 0.077(8) 0.098(9) 0.057(8) -0.001(7) 0.005(7) 0.023(7)
C104 0.094(10) 0.078(8) 0.082(9) -0.013(7) -0.015(8) 0.032(7)
C105 0.089(10) 0.083(9) 0.157(15) -0.039(9) -0.056(10) 0.027(8)
C106 0.145(15) 0.076(9) 0.25(2) -0.044(12) -0.135(17) 0.028(10)
C107 0.092(11) 0.111(12) 0.29(3) -0.094(16) -0.082(15) 0.025(10)
C108 0.176(18) 0.067(9) 0.162(17) -0.010(9) -0.045(14) 0.029(10)
C109 0.084(8) 0.073(7) 0.067(8) -0.017(6) -0.026(7) 0.018(7)
C110 0.108(12) 0.088(8) 0.051(9) 0.001(7) -0.022(8) 0.022(9)
C111 0.076(8) 0.074(8) 0.084(10) -0.002(6) 0.009(8) 0.025(7)
C112 0.099(10) 0.063(7) 0.051(7) -0.005(5) -0.010(8) 0.013(7)
C113 0.140(12) 0.057(6) 0.046(7) 0.000(5) -0.012(8) 0.042(7)
C114 0.122(12) 0.077(8) 0.051(8) -0.015(6) -0.030(9) 0.046(8)
C115 0.107(10) 0.102(9) 0.021(6) -0.010(5) 0.003(6) 0.003(8)
C116 0.075(7) 0.074(7) 0.036(6) 0.001(5) 0.017(6) -0.006(6)
C117 0.103(9) 0.067(6) 0.029(6) -0.005(5) 0.004(6) 0.013(7)
C118 0.089(9) 0.057(6) 0.054(7) 0.007(5) 0.003(7) 0.014(6)
C119 0.084(8) 0.062(6) 0.039(6) -0.004(5) 0.013(6) 0.013(6)
C120 0.106(10) 0.088(8) 0.037(7) -0.001(5) 0.004(7) 0.020(8)
C121 0.116(11) 0.101(9) 0.041(7) 0.002(6) 0.021(8) 0.037(8)
C122 0.049(6) 0.066(6) 0.054(7) 0.023(5) 0.003(6) 0.014(5)
C123 0.116(11) 0.066(7) 0.029(6) -0.005(5) -0.001(7) 0.010(7)
C124 0.093(9) 0.073(7) 0.033(6) -0.007(5) 0.011(6) 0.010(6)
C125 0.132(11) 0.073(7) 0.033(6) 0.005(5) 0.003(7) 0.013(7)
C126 0.100(10) 0.096(10) 0.066(8) 0.008(7) -0.008(8) 0.028(8)
C127 0.103(10) 0.127(12) 0.059(8) 0.005(8) -0.017(8) 0.025(9)
C128 0.091(9) 0.111(10) 0.055(8) -0.013(7) -0.015(7) -0.002(8)
C129 0.081(8) 0.057(6) 0.049(7) 0.003(5) 0.007(6) 0.006(6)
C130 0.074(7) 0.057(7) 0.039(6) -0.002(5) 0.008(5) -0.011(6)
C131 0.048(6) 0.075(7) 0.061(8) 0.000(6) -0.018(6) -0.001(5)
C132 0.057(7) 0.068(7) 0.067(8) -0.006(6) -0.001(6) -0.006(6)
C133 0.065(7) 0.088(8) 0.075(9) -0.012(7) -0.003(7) -0.010(7)
C134 0.083(9) 0.068(7) 0.085(9) -0.002(6) -0.006(8) -0.011(7)
C135 0.096(9) 0.079(8) 0.054(7) -0.001(6) -0.005(7) -0.015(7)
C136 0.095(9) 0.072(7) 0.053(7) -0.010(6) 0.002(7) -0.004(7)
C137 0.071(7) 0.068(6) 0.044(6) 0.001(5) 0.011(6) -0.006(6)
C138 0.075(8) 0.070(7) 0.052(7) -0.010(6) 0.023(6) -0.007(7)
C139 0.044(6) 0.083(8) 0.069(8) -0.001(6) -0.004(6) -0.018(6)
C140 0.063(6) 0.060(6) 0.026(5) -0.007(4) 0.013(5) -0.013(5)
C141 0.078(8) 0.057(6) 0.047(6) -0.001(5) 0.001(6) -0.020(6)
C142 0.069(8) 0.065(7) 0.053(7) -0.001(6) -0.001(6) -0.010(7)
C143 0.048(7) 0.080(8) 0.087(9) -0.022(7) -0.004(6) 0.002(6)
C144 0.079(9) 0.089(9) 0.095(10) -0.030(8) 0.018(8) -0.012(7)
C145 0.069(7) 0.085(8) 0.043(6) -0.022(5) 0.010(6) -0.014(7)
C146 0.065(7) 0.087(8) 0.048(7) -0.002(6) 0.013(6) -0.015(7)
C147 0.072(8) 0.068(7) 0.052(7) -0.003(5) 0.003(6) -0.014(6)
C148 0.085(9) 0.066(7) 0.065(8) 0.001(6) -0.014(7) -0.032(7)
C149 0.069(7) 0.073(7) 0.056(7) -0.001(6) -0.005(6) 0.000(6)
C150 0.058(7) 0.117(11) 0.047(7) -0.017(7) 0.004(6) -0.005(8)
C151 0.073(8) 0.099(10) 0.063(8) -0.005(7) 0.012(7) -0.042(8)
C152 0.055(6) 0.135(10) 0.029(6) 0.001(6) 0.002(5) -0.023(7)
C153 0.040(6) 0.230(18) 0.050(8) 0.010(9) 0.016(6) -0.016(9)
C154 0.046(7) 0.187(16) 0.080(10) 0.046(10) 0.008(7) -0.003(9)
C155 0.063(7) 0.122(10) 0.060(8) 0.010(7) 0.024(6) -0.012(7)
C156 0.082(9) 0.153(14) 0.080(10) 0.028(9) 0.025(8) -0.026(9)
C157 0.060(7) 0.094(8) 0.056(8) 0.008(6) 0.005(6) 0.008(6)
C158 0.105(9) 0.064(7) 0.043(7) -0.004(5) 0.012(6) -0.023(7)
C159 0.070(8) 0.084(9) 0.055(8) -0.001(6) 0.004(6) -0.007(7)
C160 0.071(7) 0.088(8) 0.041(6) -0.005(5) 0.026(5) 0.008(6)
C161 0.089(9) 0.087(8) 0.055(7) -0.008(6) 0.006(7) -0.025(7)
C162 0.093(9) 0.119(10) 0.044(7) -0.005(7) 0.022(7) -0.026(8)
C163 0.105(11) 0.101(10) 0.077(9) -0.002(7) 0.024(8) -0.010(9)
C164 0.090(9) 0.092(8) 0.067(8) 0.004(6) 0.041(7) 0.015(7)
C165 0.091(9) 0.069(7) 0.052(7) 0.003(5) 0.009(6) 0.009(7)
C166 0.063(8) 0.114(10) 0.079(9) 0.036(8) -0.007(7) -0.016(8)
C167 0.077(8) 0.077(8) 0.093(10) 0.020(7) 0.000(8) -0.015(7)
C168 0.071(7) 0.077(7) 0.031(6) 0.016(5) 0.000(5) 0.011(6)
C169 0.052(6) 0.075(7) 0.043(6) -0.008(5) 0.005(5) 0.002(6)
C170 0.091(9) 0.056(6) 0.057(7) 0.017(6) 0.002(7) 0.007(6)
C171 0.091(10) 0.116(11) 0.093(11) 0.035(9) -0.025(9) -0.009(9)
C172 0.074(9) 0.144(13) 0.091(10) 0.063(9) -0.038(8) -0.024(9)
C173 0.068(8) 0.100(9) 0.057(7) 0.017(7) 0.001(6) -0.017(7)
C174 0.079(8) 0.083(8) 0.051(7) 0.003(6) 0.000(6) -0.006(7)
C175 0.086(8) 0.045(5) 0.043(6) 0.004(5) 0.003(6) 0.008(6)
C176 0.065(8) 0.092(9) 0.048(7) 0.003(6) 0.002(6) 0.015(7)
C177 0.117(11) 0.052(6) 0.053(7) 0.007(5) 0.008(7) 0.011(7)
C178 0.092(9) 0.076(7) 0.062(8) 0.026(6) 0.021(7) 0.001(7)
C179 0.070(8) 0.068(7) 0.062(8) -0.003(6) 0.021(7) -0.017(6)
C180 0.070(7) 0.063(6) 0.041(6) 0.005(5) -0.004(6) -0.013(6)
C181 0.076(8) 0.072(7) 0.069(8) 0.016(6) 0.010(6) -0.004(6)
C182 0.093(9) 0.054(6) 0.069(8) 0.000(5) -0.007(7) -0.021(6)
C183 0.089(9) 0.065(7) 0.063(8) 0.009(6) -0.001(7) -0.016(6)
C184 0.083(8) 0.084(8) 0.053(7) 0.018(6) -0.003(6) -0.018(7)
C185 0.070(7) 0.071(7) 0.039(6) -0.007(5) 0.006(5) 0.005(6)
C186 0.081(8) 0.061(7) 0.055(8) 0.002(5) 0.007(6) -0.020(6)
C187 0.060(6) 0.066(7) 0.044(6) 0.005(5) 0.013(5) -0.017(5)
C188 0.065(7) 0.064(7) 0.079(9) -0.002(6) -0.001(7) -0.021(6)
C189 0.102(9) 0.072(8) 0.045(7) 0.005(6) 0.005(6) -0.023(7)
C190 0.094(9) 0.071(8) 0.046(7) 0.008(5) -0.005(6) -0.032(7)
C191 0.099(9) 0.057(6) 0.036(6) 0.008(5) 0.018(6) -0.007(6)
C192 0.071(7) 0.049(6) 0.040(6) -0.005(4) 0.020(5) -0.021(5)
C200 0.097(11) 0.115(11) 0.066(9) 0.000(8) 0.027(8) -0.015(10)
C201 0.105(13) 0.144(15) 0.086(11) 0.031(11) 0.029(10) -0.044(12)
C202 0.138(14) 0.102(11) 0.085(11) -0.009(8) 0.038(11) -0.032(12)
C203 0.083(9) 0.079(8) 0.106(11) -0.012(8) 0.034(9) -0.028(7)
C204 0.101(12) 0.125(13) 0.111(13) -0.043(11) 0.020(10) -0.013(11)
C205 0.126(13) 0.106(11) 0.064(9) -0.023(8) 0.006(9) -0.021(11)
C206 0.064(8) 0.152(15) 0.158(16) 0.024(13) 0.008(10) -0.005(10)
C207 0.130(13) 0.063(7) 0.071(10) -0.012(6) 0.015(9) -0.001(8)
C208 0.115(12) 0.053(7) 0.083(10) -0.015(6) 0.022(9) 0.018(7)
C209 0.130(13) 0.074(8) 0.077(10) -0.006(7) 0.018(10) 0.011(9)
C210 0.100(11) 0.089(10) 0.144(16) -0.007(10) 0.042(11) 0.024(9)
C211 0.107(11) 0.082(8) 0.056(8) 0.001(6) 0.027(8) 0.006(8)
C212 0.095(10) 0.060(6) 0.051(7) 0.002(5) -0.016(7) 0.015(7)
C213 0.055(7) 0.062(7) 0.141(12) -0.020(7) 0.015(8) -0.024(6)
C214 0.088(9) 0.076(9) 0.086(11) 0.001(7) -0.009(8) 0.010(7)
C215 0.127(13) 0.081(11) 0.137(15) -0.002(10) -0.005(11) -0.017(9)
C216 0.151(14) 0.063(8) 0.079(10) -0.005(6) 0.036(9) 0.010(8)
C217 0.192(19) 0.101(11) 0.100(13) -0.014(10) 0.052(12) -0.027(12)
C218 0.103(10) 0.087(10) 0.083(9) 0.004(8) 0.035(8) -0.002(8)
C219 0.094(9) 0.072(8) 0.069(9) -0.007(6) 0.000(7) -0.005(7)
C220 0.28(3) 0.081(10) 0.071(10) 0.011(8) -0.021(13) 0.020(12)
C221 0.110(12) 0.145(14) 0.092(12) 0.010(10) -0.011(10) -0.049(12)
C222 0.159(17) 0.135(13) 0.061(9) 0.011(9) 0.002(11) -0.053(13)
C223 0.142(16) 0.132(15) 0.114(15) -0.064(13) 0.017(13) -0.041(13)
C224 0.22(2) 0.093(11) 0.114(15) 0.015(10) 0.069(15) -0.038(14)
C225 0.173(17) 0.094(10) 0.068(10) 0.009(8) 0.017(11) 0.001(12)
C226 0.23(2) 0.099(11) 0.061(10) -0.006(8) 0.027(12) -0.040(13)
C227 0.26(3) 0.26(3) 0.17(2) -0.02(2) 0.10(2) -0.11(3)
C228 0.078(11) 0.097(12) 0.30(3) 0.088(17) -0.071(18) 0.006(10)
C229 0.136(16) 0.067(9) 0.23(2) 0.059(11) 0.081(17) 0.033(10)
C230 0.069(10) 0.111(12) 0.159(19) -0.014(11) -0.021(11) 0.014(9)
C231 0.085(12) 0.138(15) 0.150(19) -0.015(13) 0.028(13) -0.004(11)
C232 0.146(18) 0.080(10) 0.154(19) -0.001(11) -0.061(17) 0.030(11)
C233 0.28(3) 0.130(15) 0.070(12) 0.039(11) 0.075(17) 0.049(18)
C234 0.166(19) 0.124(15) 0.31(3) 0.119(19) -0.09(2) -0.048(14)
C235 0.101(10) 0.140(13) 0.030(7) -0.021(7) -0.010(7) -0.007(10)
C236 0.079(9) 0.058(7) 0.061(8) -0.003(5) -0.004(7) 0.008(6)
C237 0.100(10) 0.067(7) 0.062(8) 0.012(6) 0.003(7) 0.000(8)
C238 0.073(8) 0.089(9) 0.049(7) 0.004(6) 0.010(6) -0.003(7)
C239 0.064(7) 0.084(8) 0.057(7) 0.004(6) 0.006(6) 0.002(6)
C240 0.083(8) 0.065(6) 0.040(6) -0.005(5) 0.003(6) -0.009(7)
C241 0.088(9) 0.174(16) 0.068(9) -0.004(9) 0.033(8) -0.034(10)
C242 0.080(9) 0.109(11) 0.103(11) 0.017(9) 0.017(9) 0.012(9)
C243 0.089(9) 0.060(7) 0.102(10) 0.011(7) 0.001(8) 0.004(7)
C244 0.100(10) 0.051(6) 0.049(7) 0.001(5) -0.012(7) -0.004(7)
C245 0.089(9) 0.073(8) 0.060(7) -0.013(6) 0.026(7) -0.013(7)
C246 0.090(9) 0.060(7) 0.057(7) -0.013(6) -0.008(7) 0.006(7)
C247 0.085(9) 0.090(9) 0.059(8) 0.022(6) 0.011(7) -0.013(8)
C248 0.087(11) 0.195(19) 0.159(17) 0.063(15) 0.052(11) -0.001(12)
C193 0.102(10) 0.066(7) 0.062(8) 0.005(6) 0.032(7) 0.017(7)
C194 0.113(10) 0.064(7) 0.062(8) -0.024(6) 0.013(8) 0.008(7)
C195 0.152(15) 0.061(7) 0.061(8) -0.018(6) 0.032(10) -0.006(9)
C196 0.097(10) 0.088(9) 0.060(9) -0.021(7) 0.025(8) 0.001(8)
C197 0.112(12) 0.085(9) 0.080(10) -0.014(8) 0.011(10) 0.014(9)
C198 0.116(12) 0.073(8) 0.076(10) 0.001(7) 0.007(9) 0.020(8)
C199 0.148(14) 0.119(12) 0.105(12) -0.003(9) 0.062(11) 0.001(11)

loop_
_atom_type_symbol
_atom_type_description
_atom_type_scat_dispersion_real
_atom_type_scat_dispersion_imag
_atom_type_scat_source
C C 0.0181 0.0091 'International Tables Vol C Tables 4.2.6.8 and 6.1.1.4'
H H 0.0000 0.0000 'International Tables Vol C Tables 4.2.6.8 and 6.1.1.4'
N N 0.0311 0.0180 'International Tables Vol C Tables 4.2.6.8 and 6.1.1.4'
O O 0.0492 0.0322 'International Tables Vol C Tables 4.2.6.8 and 6.1.1.4'

loop_
_geom_angle_atom_site_label_1
_geom_angle_atom_site_label_2
_geom_angle_atom_site_label_3
_geom_angle
C7 N1 C8 120.1(8)
C14 N2 C13 116.3(8)
C14 N2 C18 125.7(9)
C18 N2 C13 118.0(8)
C26 N3 C27 124.7(9)
C26 N3 C28 120.1(8)
C27 N3 C28 114.4(9)
C34 N4 C33 118.0(9)
C35 N5 C36 116.0(8)
C42 N6 C41 115.6(8)
C42 N6 C46 124.8(9)
C46 N6 C41 119.7(8)
C54 N7 C55 122.5(10)
C54 N7 C56 121.4(9)
C55 N7 C56 115.9(9)
C62 N8 C61 115.4(9)
C63 N9 C64 112.6(9)
C70 N10 C69 117.5(9)
C70 N10 C74 126.0(9)
C74 N10 C69 116.1(10)
C82 N11 C83 126.0(9)
C82 N11 C84 117.3(8)
C83 N11 C84 116.2(9)
C90 N12 C89 117.0(10)
C103 N13 C104 114.3(11)
C110 N14 C109 115.1(13)
C114 N14 C109 119.8(10)
C114 N14 C110 124.8(12)
C122 N15 C124 118.5(8)
C123 N15 C122 126.8(10)
C123 N15 C124 114.7(10)
C130 N16 C129 121.0(9)
C131 N17 C132 117.8(10)
C138 N18 C137 115.2(8)
C142 N18 C137 116.3(10)
C142 N18 C138 128.2(10)
C150 N19 C152 117.6(11)
C151 N19 C150 124.9(10)
C151 N19 C152 117.3(10)
C158 N20 C157 120.2(11)
C159 N21 C160 114.6(10)
C166 N22 C165 114.7(9)
C166 N22 C170 127.5(11)
C170 N22 C165 117.4(10)
C178 N23 C179 124.9(10)
C178 N23 C180 119.3(9)
C179 N23 C180 115.7(8)
C186 N24 C185 119.2(9)
C2 C1 C6 117.5(8)
C2 C1 C7 125.0(8)
C6 C1 C7 117.3(8)
C1 C2 H2 118.3
C1 C2 C3 123.5(9)
C3 C2 H2 118.3
C2 C3 C4 118.6(9)
C2 C3 C35 122.9(9)
C4 C3 C35 118.3(9)
C3 C4 H4 119.9
C5 C4 C3 120.2(9)
C5 C4 H4 119.9
C4 C5 C6 120.0(9)
C4 C5 C63 121.5(8)
C6 C5 C63 118.5(9)
C1 C6 H6 119.9
C5 C6 C1 120.3(9)
C5 C6 H6 119.9
N1 C7 C1 123.5(9)
N1 C7 H7 118.2
C1 C7 H7 118.2
N1 C8 H8 110.3
N1 C8 C9 108.6(8)
N1 C8 C13 109.7(8)
C9 C8 H8 110.3
C13 C8 H8 110.3
C13 C8 C9 107.7(8)
C8 C9 H9A 109.1
C8 C9 H9B 109.1
H9A C9 H9B 107.8
C10 C9 C8 112.5(9)
C10 C9 H9A 109.1
C10 C9 H9B 109.1
C9 C10 H10A 109.6
C9 C10 H10B 109.6
C9 C10 C11 110.2(10)
H10A C10 H10B 108.1
C11 C10 H10A 109.6
C11 C10 H10B 109.6
C10 C11 H11A 110.0
C10 C11 H11B 110.0
C10 C11 C12 108.3(9)
H11A C11 H11B 108.4
C12 C11 H11A 110.0
C12 C11 H11B 110.0
C11 C12 H12A 109.4
C11 C12 H12B 109.4
H12A C12 H12B 108.0
C13 C12 C11 111.3(9)
C13 C12 H12A 109.4
C13 C12 H12B 109.4
N2 C13 H13 106.4
C8 C13 N2 111.1(8)
C8 C13 H13 106.4
C12 C13 N2 112.7(8)
C12 C13 C8 113.2(8)
C12 C13 H13 106.4
O1 C14 N2 123.2(10)
O1 C14 C15 120.3(9)
N2 C14 C15 116.5(9)
C16 C15 C14 121.0(9)
C19 C15 C14 120.3(9)
C19 C15 C16 118.7(10)
C15 C16 C17 120.6(10)
C15 C16 C22 121.1(9)
C22 C16 C17 118.4(9)
C16 C17 C18 118.3(9)
C25 C17 C16 121.1(10)
C25 C17 C18 120.6(9)
O2 C18 N2 121.1(10)
O2 C18 C17 121.2(9)
N2 C18 C17 117.7(9)
C15 C19 H19 120.0
C15 C19 C20 120.1(9)
C20 C19 H19 120.0
C19 C20 H20 118.5
C21 C20 C19 123.0(10)
C21 C20 H20 118.5
C20 C21 C22 118.1(11)
C20 C21 C26 121.8(9)
C22 C21 C26 120.0(9)
C21 C22 C16 119.0(9)
C23 C22 C16 118.2(9)
C23 C22 C21 122.8(10)
C22 C23 C27 118.4(9)
C24 C23 C22 122.2(10)
C24 C23 C27 119.3(9)
C23 C24 H24 119.7
C23 C24 C25 120.5(9)
C25 C24 H24 119.7
C17 C25 C24 119.4(9)
C17 C25 H25 120.3
C24 C25 H25 120.3
O3 C26 N3 120.6(10)
O3 C26 C21 122.0(10)
N3 C26 C21 117.4(9)
O4 C27 N3 121.9(11)
O4 C27 C23 121.4(9)
N3 C27 C23 116.7(10)
N3 C28 H28 106.9
N3 C28 C29 111.0(9)
N3 C28 C33 113.9(9)
C29 C28 H28 106.9
C29 C28 C33 110.9(9)
C33 C28 H28 106.9
C28 C29 H29A 109.4
C28 C29 H29B 109.4
C28 C29 C30 111.4(10)
H29A C29 H29B 108.0
C30 C29 H29A 109.4
C30 C29 H29B 109.4
C29 C30 H30A 109.4
C29 C30 H30B 109.4
C29 C30 C31 111.3(10)
H30A C30 H30B 108.0
C31 C30 H30A 109.4
C31 C30 H30B 109.4
C30 C31 H31A 109.1
C30 C31 H31B 109.1
H31A C31 H31B 107.9
C32 C31 C30 112.4(10)
C32 C31 H31A 109.1
C32 C31 H31B 109.1
C31 C32 H32A 109.9
C31 C32 H32B 109.9
C31 C32 C33 109.1(11)
H32A C32 H32B 108.3
C33 C32 H32A 109.9
C33 C32 H32B 109.9
N4 C33 C28 110.2(9)
N4 C33 C32 109.4(9)
N4 C33 H33 109.5
C28 C33 C32 108.6(9)
C28 C33 H33 109.5
C32 C33 H33 109.5
N4 C34 H34 118.8
N4 C34 C91 122.4(11)
C91 C34 H34 118.8
N5 C35 C3 121.7(9)
N5 C35 H35 119.2
C3 C35 H35 119.2
N5 C36 H36 111.9
N5 C36 C37 105.8(8)
N5 C36 C41 107.4(8)
C37 C36 H36 111.9
C41 C36 H36 111.9
C41 C36 C37 107.6(9)
C36 C37 H37A 109.2
C36 C37 H37B 109.2
H37A C37 H37B 107.9
C38 C37 C36 112.1(9)
C38 C37 H37A 109.2
C38 C37 H37B 109.2
C37 C38 H38A 109.9
C37 C38 H38B 109.9
C37 C38 C39 108.9(9)
H38A C38 H38B 108.3
C39 C38 H38A 109.9
C39 C38 H38B 109.9
C38 C39 H39A 109.5
C38 C39 H39B 109.5
C38 C39 C40 110.9(9)
H39A C39 H39B 108.0
C40 C39 H39A 109.5
C40 C39 H39B 109.5
C39 C40 H40A 110.3
C39 C40 H40B 110.3
H40A C40 H40B 108.6
C41 C40 C39 107.0(8)
C41 C40 H40A 110.3
C41 C40 H40B 110.3
N6 C41 C36 109.8(8)
N6 C41 C40 109.1(8)
N6 C41 H41 107.8
C36 C41 C40 114.4(8)
C36 C41 H41 107.8
C40 C41 H41 107.8
O5 C42 N6 122.6(10)
O5 C42 C43 121.0(9)
N6 C42 C43 116.3(9)
C44 C43 C42 119.4(8)
C44 C43 C47 121.8(10)
C47 C43 C42 118.7(9)
C43 C44 C45 123.4(9)
C43 C44 C50 119.0(9)
C45 C44 C50 117.6(9)
C44 C45 C46 116.4(9)
C53 C45 C44 122.3(10)
C53 C45 C46 121.1(9)
O6 C46 N6 123.2(9)
O6 C46 C45 117.9(9)
N6 C46 C45 118.9(9)
C43 C47 H47 122.0
C43 C47 C48 116.1(10)
C48 C47 H47 122.0
C47 C48 H48 118.1
C49 C48 C47 123.9(10)
C49 C48 H48 118.1
C48 C49 C50 121.3(10)
C48 C49 C54 121.0(9)
C50 C49 C54 117.7(10)
C49 C50 C44 117.8(9)
C49 C50 C51 124.0(10)
C51 C50 C44 118.2(9)
C50 C51 C55 116.8(10)
C52 C51 C50 122.5(10)
C52 C51 C55 120.5(11)
C51 C52 H52 120.7
C51 C52 C53 118.6(10)
C53 C52 H52 120.7
C45 C53 C52 120.8(10)
C45 C53 H53 119.6
C52 C53 H53 119.6
O7 C54 N7 121.8(11)
O7 C54 C49 119.3(10)
N7 C54 C49 118.8(10)
O8 C55 N7 120.7(11)
O8 C55 C51 119.6(11)
N7 C55 C51 119.7(11)
N7 C56 H56 107.7
N7 C56 C57 110.6(9)
N7 C56 C61 112.1(9)
C57 C56 H56 107.7
C61 C56 H56 107.7
C61 C56 C57 110.8(10)
C56 C57 H57A 110.2
C56 C57 H57B 110.2
C56 C57 C58 107.6(9)
H57A C57 H57B 108.5
C58 C57 H57A 110.2
C58 C57 H57B 110.2
C57 C58 H58A 109.6
C57 C58 H58B 109.6
H58A C58 H58B 108.2
C59 C58 C57 110.1(12)
C59 C58 H58A 109.6
C59 C58 H58B 109.6
C58 C59 H59A 108.7
C58 C59 H59B 108.7
C58 C59 C60 114.4(11)
H59A C59 H59B 107.6
C60 C59 H59A 108.7
C60 C59 H59B 108.7
C59 C60 H60A 110.2
C59 C60 H60B 110.2
C59 C60 C61 107.5(10)
H60A C60 H60B 108.5
C61 C60 H60A 110.2
C61 C60 H60B 110.2
N8 C61 C56 108.9(9)
N8 C61 C60 106.1(9)
N8 C61 H61 111.0
C56 C61 C60 108.7(10)
C56 C61 H61 111.0
C60 C61 H61 111.0
N8 C62 H62 119.0
N8 C62 C95 122.0(10)
C95 C62 H62 119.0
N9 C63 C5 118.1(9)
N9 C63 H63 120.9
C5 C63 H63 120.9
N9 C64 H64 111.5
N9 C64 C65 109.0(9)
C65 C64 H64 111.5
C69 C64 N9 105.3(9)
C69 C64 H64 111.5
C69 C64 C65 107.6(9)
C64 C65 H65A 110.1
C64 C65 H65B 110.1
H65A C65 H65B 108.5
C66 C65 C64 107.8(10)
C66 C65 H65A 110.1
C66 C65 H65B 110.1
C65 C66 H66A 108.8
C65 C66 H66B 108.8
H66A C66 H66B 107.7
C67 C66 C65 114.0(12)
C67 C66 H66A 108.8
C67 C66 H66B 108.8
C66 C67 H67A 109.8
C66 C67 H67B 109.8
C66 C67 C68 109.4(11)
H67A C67 H67B 108.2
C68 C67 H67A 109.8
C68 C67 H67B 109.8
C67 C68 H68A 110.0
C67 C68 H68B 110.0
C67 C68 C69 108.7(10)
H68A C68 H68B 108.3
C69 C68 H68A 110.0
C69 C68 H68B 110.0
N10 C69 C68 110.0(8)
N10 C69 H69 107.2
C64 C69 N10 115.8(8)
C64 C69 C68 109.0(10)
C64 C69 H69 107.2
C68 C69 H69 107.2
O9 C70 N10 124.3(11)
O9 C70 C71 120.0(11)
N10 C70 C71 115.2(9)
C72 C71 C70 120.9(10)
C75 C71 C70 117.7(9)
C75 C71 C72 121.3(10)
C71 C72 C73 120.1(9)
C71 C72 C78 120.0(9)
C73 C72 C78 119.8(8)
C72 C73 C74 120.6(9)
C81 C73 C72 118.7(9)
C81 C73 C74 120.6(10)
O10 C74 N10 122.6(10)
O10 C74 C73 121.7(9)
N10 C74 C73 115.2(11)
C71 C75 H75 119.9
C71 C75 C76 120.2(10)
C76 C75 H75 119.9
C75 C76 H76 121.2
C77 C76 C75 117.7(9)
C77 C76 H76 121.2
C76 C77 C82 118.3(9)
C78 C77 C76 121.5(10)
C78 C77 C82 120.1(9)
C77 C78 C72 118.8(9)
C77 C78 C79 122.7(9)
C79 C78 C72 118.5(9)
C78 C79 C83 118.8(9)
C80 C79 C78 120.7(9)
C80 C79 C83 120.4(9)
C79 C80 H80 120.1
C79 C80 C81 119.8(10)
C81 C80 H80 120.1
C73 C81 C80 122.2(10)
C73 C81 H81 118.9
C80 C81 H81 118.9
O11 C82 N11 123.0(11)
O11 C82 C77 121.3(10)
N11 C82 C77 115.6(9)
O12 C83 N11 122.9(11)
O12 C83 C79 121.3(10)
N11 C83 C79 115.8(9)
N11 C84 H84 106.7
N11 C84 C85 110.0(8)
C85 C84 H84 106.7
C89 C84 N11 111.9(9)
C89 C84 H84 106.7
C89 C84 C85 114.5(10)
C84 C85 H85A 110.2
C84 C85 H85B 110.2
H85A C85 H85B 108.5
C86 C85 C84 107.6(10)
C86 C85 H85A 110.2
C86 C85 H85B 110.2
C85 C86 H86A 109.4
C85 C86 H86B 109.4
C85 C86 C87 111.2(12)
H86A C86 H86B 108.0
C87 C86 H86A 109.4
C87 C86 H86B 109.4
C86 C87 H87A 109.8
C86 C87 H87B 109.8
H87A C87 H87B 108.2
C88 C87 C86 109.5(11)
C88 C87 H87A 109.8
C88 C87 H87B 109.8
C87 C88 H88A 109.2
C87 C88 H88B 109.2
C87 C88 C89 111.9(10)
H88A C88 H88B 107.9
C89 C88 H88A 109.2
C89 C88 H88B 109.2
N12 C89 C84 108.6(10)
N12 C89 C88 107.3(10)
N12 C89 H89 111.7
C84 C89 C88 105.6(10)
C84 C89 H89 111.7
C88 C89 H89 111.7
N12 C90 H90 120.3
N12 C90 C93 119.4(10)
C93 C90 H90 120.3
C92 C91 C34 123.8(11)
C92 C91 C96 116.5(10)
C96 C91 C34 119.7(10)
C91 C92 H92 116.9
C93 C92 C91 126.3(12)
C93 C92 H92 116.9
C92 C93 C90 125.2(11)
C92 C93 C94 117.3(11)
C94 C93 C90 117.5(9)
C93 C94 H94 119.5
C93 C94 C95 120.9(10)
C95 C94 H94 119.6
C94 C95 C62 123.5(10)
C96 C95 C62 118.2(11)
C96 C95 C94 118.3(10)
C91 C96 H96 119.6
C95 C96 C91 120.7(10)
C95 C96 H96 119.6
C98 C97 C102 118.9(10)
C98 C97 C103 120.3(11)
C102 C97 C103 120.8(11)
C97 C98 H98 119.5
C97 C98 C99 120.9(10)
C99 C98 H98 119.5
C98 C99 C100 119.2(10)
C98 C99 C131 120.3(10)
C100 C99 C131 120.3(10)
C99 C100 H100 120.0
C101 C100 C99 120.0(10)
C101 C100 H100 120.0
C100 C101 C102 119.4(11)
C100 C101 C159 122.4(10)
C102 C101 C159 118.2(11)
C97 C102 H102 119.3
C101 C102 C97 121.5(11)
C101 C102 H102 119.3
N13 C103 C97 117.9(12)
N13 C103 H103 121.0
C97 C103 H103 121.0
N13 C104 H104 110.8
N13 C104 C109 108.0(9)
C105 C104 N13 109.0(10)
C105 C104 H104 110.8
C105 C104 C109 107.5(13)
C109 C104 H104 110.8
C104 C105 H10C 110.3
C104 C105 H10D 110.3
C104 C105 C106 107.2(12)
H10C C105 H10D 108.5
C106 C105 H10C 110.3
C106 C105 H10D 110.3
C105 C106 H10E 110.1
C105 C106 H10F 110.1
H10E C106 H10F 108.4
C107 C106 C105 108.0(15)
C107 C106 H10E 110.1
C107 C106 H10F 110.1
C106 C107 H10G 109.7
C106 C107 H10H 109.7
C106 C107 C108 110(2)
H10G C107 H10H 108.2
C108 C107 H10G 109.7
C108 C107 H10H 109.7
C107 C108 H10I 109.6
C107 C108 H10J 109.6
C107 C108 C109 110.3(14)
H10I C108 H10J 108.1
C109 C108 H10I 109.6
C109 C108 H10J 109.6
N14 C109 C104 113.7(11)
N14 C109 H109 108.3
C104 C109 H109 108.3
C108 C109 N14 111.2(11)
C108 C109 C104 107.0(10)
C108 C109 H109 108.3
O13 C110 N14 121.7(14)
O13 C110 C111 123.0(12)
N14 C110 C111 115.3(15)
C112 C111 C110 121.8(13)
C115 C111 C110 118.6(14)
C115 C111 C112 119.1(12)
C111 C112 C113 120.0(13)
C111 C112 C118 121.3(11)
C118 C112 C113 118.5(14)
C112 C113 C114 118.7(15)
C121 C113 C112 120.6(13)
C121 C113 C114 120.6(12)
O14 C114 N14 123.0(13)
O14 C114 C113 118.1(16)
N14 C114 C113 118.9(11)
C111 C115 H115 119.7
C111 C115 C116 120.6(12)
C116 C115 H115 119.7
C115 C116 H116 120.6
C117 C116 C115 118.7(10)
C117 C116 H116 120.6
C116 C117 C118 121.6(11)
C116 C117 C122 117.2(9)
C118 C117 C122 120.9(12)
C112 C118 C119 119.9(11)
C117 C118 C112 118.0(12)
C117 C118 C119 121.7(11)
C118 C119 C123 119.7(10)
C120 C119 C118 122.0(11)
C120 C119 C123 118.4(11)
C119 C120 H120 120.8
C119 C120 C121 118.4(12)
C121 C120 H120 120.8
C113 C121 C120 120.0(11)
C113 C121 H121 120.0
C120 C121 H121 120.0
O15 C122 N15 122.2(10)
O15 C122 C117 124.4(11)
N15 C122 C117 113.2(10)
O16 C123 N15 124.1(12)
O16 C123 C119 120.0(9)
N15 C123 C119 115.9(12)
N15 C124 H124 107.3
N15 C124 C125 110.1(10)
C125 C124 H124 107.3
C129 C124 N15 113.2(9)
C129 C124 H124 107.3
C129 C124 C125 111.2(8)
C124 C125 H12C 109.9
C124 C125 H12D 109.9
H12C C125 H12D 108.3
C126 C125 C124 108.8(11)
C126 C125 H12C 109.9
C126 C125 H12D 109.9
C125 C126 H12E 109.7
C125 C126 H12F 109.7
H12E C126 H12F 108.2
C127 C126 C125 109.8(11)
C127 C126 H12E 109.7
C127 C126 H12F 109.7
C126 C127 H12G 109.0
C126 C127 H12H 109.0
C126 C127 C128 113.1(11)
H12G C127 H12H 107.8
C128 C127 H12G 109.0
C128 C127 H12H 109.0
C127 C128 H12I 109.1
C127 C128 H12J 109.1
C127 C128 C129 112.6(12)
H12I C128 H12J 107.8
C129 C128 H12I 109.1
C129 C128 H12J 109.1
N16 C129 C124 110.0(8)
N16 C129 C128 108.0(10)
N16 C129 H129 110.0
C124 C129 C128 108.8(10)
C124 C129 H129 110.0
C128 C129 H129 110.0
N16 C130 H130 116.7
N16 C130 C187 126.6(11)
C187 C130 H130 116.7
N17 C131 C99 122.5(11)
N17 C131 H131 118.7
C99 C131 H131 118.7
N17 C132 H132 110.2
N17 C132 C133 109.4(9)
N17 C132 C137 108.0(9)
C133 C132 H132 110.2
C137 C132 H132 110.2
C137 C132 C133 108.8(9)
C132 C133 H13A 109.5
C132 C133 H13B 109.5
H13A C133 H13B 108.1
C134 C133 C132 110.7(10)
C134 C133 H13A 109.5
C134 C133 H13B 109.5
C133 C134 H13C 109.1
C133 C134 H13D 109.1
C133 C134 C135 112.4(11)
H13C C134 H13D 107.9
C135 C134 H13C 109.1
C135 C134 H13D 109.1
C134 C135 H13E 109.9
C134 C135 H13F 109.9
C134 C135 C136 108.8(9)
H13E C135 H13F 108.3
C136 C135 H13E 109.9
C136 C135 H13F 109.9
C135 C136 H13G 109.3
C135 C136 H13H 109.3
H13G C136 H13H 107.9
C137 C136 C135 111.7(10)
C137 C136 H13G 109.3
C137 C136 H13H 109.3
N18 C137 C132 114.6(8)
N18 C137 C136 109.2(9)
N18 C137 H137 106.5
C132 C137 H137 106.5
C136 C137 C132 113.0(9)
C136 C137 H137 106.5
O17 C138 N18 124.0(11)
O17 C138 C139 119.8(11)
N18 C138 C139 116.1(10)
C140 C139 C138 116.7(11)
C143 C139 C138 119.8(10)
C143 C139 C140 123.4(10)
C139 C140 C146 116.3(10)
C141 C140 C139 123.9(10)
C141 C140 C146 119.5(9)
C140 C141 C142 120.5(9)
C140 C141 C149 122.9(10)
C149 C141 C142 116.6(11)
O18 C142 N18 124.8(10)
O18 C142 C141 120.6(10)
N18 C142 C141 114.5(11)
C139 C143 H143 120.1
C139 C143 C144 119.9(11)
C144 C143 H143 120.1
C143 C144 H144 119.9
C143 C144 C145 120.1(12)
C145 C144 H144 119.9
C144 C145 C150 118.0(12)
C146 C145 C144 119.0(11)
C146 C145 C150 123.0(10)
C145 C146 C140 121.0(10)
C145 C146 C147 120.2(10)
C147 C146 C140 118.8(11)
C146 C147 C151 117.5(12)
C148 C147 C146 119.2(11)
C148 C147 C151 122.9(10)
C147 C148 H148 119.5
C147 C148 C149 121.1(10)
C149 C148 H148 119.5
C141 C149 C148 118.3(11)
C141 C149 H149 120.8
C148 C149 H149 120.8
O19 C150 N19 121.6(11)
O19 C150 C145 124.1(12)
N19 C150 C145 114.2(12)
O20 C151 N19 123.7(12)
O20 C151 C147 116.6(13)
N19 C151 C147 119.5(10)
N19 C152 H152 106.2
N19 C152 C153 110.2(8)
N19 C152 C157 114.1(10)
C153 C152 H152 106.2
C157 C152 H152 106.2
C157 C152 C153 113.3(11)
C152 C153 H15A 109.7
C152 C153 H15B 109.7
C152 C153 C154 109.8(9)
H15A C153 H15B 108.2
C154 C153 H15A 109.7
C154 C153 H15B 109.7
C153 C154 H15C 109.4
C153 C154 H15D 109.4
H15C C154 H15D 108.0
C155 C154 C153 111.2(12)
C155 C154 H15C 109.4
C155 C154 H15D 109.4
C154 C155 H15E 109.7
C154 C155 H15F 109.7
C154 C155 C156 110.0(12)
H15E C155 H15F 108.2
C156 C155 H15E 109.7
C156 C155 H15F 109.7
C155 C156 H15G 109.4
C155 C156 H15H 109.4
H15G C156 H15H 108.0
C157 C156 C155 111.0(11)
C157 C156 H15G 109.4
C157 C156 H15H 109.4
N20 C157 C152 107.0(9)
N20 C157 C156 109.5(10)
N20 C157 H157 109.8
C152 C157 H157 109.8
C156 C157 C152 110.7(11)
C156 C157 H157 109.8
N20 C158 H158 119.8
N20 C158 C189 120.4(11)
C189 C158 H158 119.8
N21 C159 C101 124.9(11)
N21 C159 H159 117.6
C101 C159 H159 117.6
N21 C160 H160 110.6
N21 C160 C161 107.1(8)
N21 C160 C165 110.6(10)
C161 C160 H160 110.6
C165 C160 H160 110.6
C165 C160 C161 107.3(10)
C160 C161 H16A 109.3
C160 C161 H16B 109.3
H16A C161 H16B 108.0
C162 C161 C160 111.5(9)
C162 C161 H16A 109.3
C162 C161 H16B 109.3
C161 C162 H16C 109.3
C161 C162 H16D 109.3
H16C C162 H16D 108.0
C163 C162 C161 111.4(11)
C163 C162 H16C 109.3
C163 C162 H16D 109.3
C162 C163 H16E 109.1
C162 C163 H16F 109.1
C162 C163 C164 112.6(12)
H16E C163 H16F 107.8
C164 C163 H16E 109.1
C164 C163 H16F 109.1
C163 C164 H16G 110.1
C163 C164 H16H 110.1
H16G C164 H16H 108.4
C165 C164 C163 108.0(11)
C165 C164 H16G 110.1
C165 C164 H16H 110.1
N22 C165 C164 112.6(9)
N22 C165 H165 106.8
C160 C165 N22 111.1(10)
C160 C165 C164 112.5(10)
C160 C165 H165 106.8
C164 C165 H165 106.8
O21 C166 N22 126.1(12)
O21 C166 C167 118.6(11)
N22 C166 C167 115.0(11)
C168 C167 C166 119.9(11)
C171 C167 C166 120.2(12)
C171 C167 C168 119.5(12)
C167 C168 C174 119.3(10)
C169 C168 C167 122.7(11)
C169 C168 C174 118.0(9)
C168 C169 C170 119.3(9)
C168 C169 C177 122.9(11)
C177 C169 C170 117.5(10)
O22 C170 N22 123.2(12)
O22 C170 C169 121.9(10)
N22 C170 C169 114.7(10)
C167 C171 H171 118.7
C167 C171 C172 122.6(12)
C172 C171 H171 118.7
C171 C172 H172 120.4
C171 C172 C173 119.2(12)
C173 C172 H172 120.4
C172 C173 C178 120.6(11)
C174 C173 C172 119.8(11)
C174 C173 C178 119.4(10)
C173 C174 C168 119.3(10)
C175 C174 C168 118.3(10)
C175 C174 C173 122.3(11)
C174 C175 C179 118.6(10)
C176 C175 C174 121.9(11)
C176 C175 C179 119.5(10)
C175 C176 H176 119.9
C175 C176 C177 120.1(11)
C177 C176 H176 119.9
C169 C177 C176 118.5(11)
C169 C177 H177 120.8
C176 C177 H177 120.8
O23 C178 N23 121.1(11)
O23 C178 C173 121.6(11)
N23 C178 C173 117.3(10)
O24 C179 N23 122.5(10)
O24 C179 C175 121.6(10)
N23 C179 C175 115.9(10)
N23 C180 H180 106.5
C181 C180 N23 111.1(9)
C181 C180 H180 106.5
C185 C180 N23 110.4(8)
C185 C180 H180 106.5
C185 C180 C181 115.3(9)
C180 C181 H18A 110.0
C180 C181 H18B 110.0
C180 C181 C182 108.4(10)
H18A C181 H18B 108.4
C182 C181 H18A 110.0
C182 C181 H18B 110.0
C181 C182 H18C 109.3
C181 C182 H18D 109.3
H18C C182 H18D 107.9
C183 C182 C181 111.7(9)
C183 C182 H18C 109.3
C183 C182 H18D 109.3
C182 C183 H18E 109.2
C182 C183 H18F 109.2
H18E C183 H18F 107.9
C184 C183 C182 112.0(10)
C184 C183 H18E 109.2
C184 C183 H18F 109.2
C183 C184 H18G 108.9
C183 C184 H18H 108.9
C183 C184 C185 113.6(11)
H18G C184 H18H 107.7
C185 C184 H18G 108.9
C185 C184 H18H 108.9
N24 C185 C180 110.5(9)
N24 C185 C184 108.1(9)
N24 C185 H185 110.1
C180 C185 C184 107.9(9)
C180 C185 H185 110.1
C184 C185 H185 110.1
N24 C186 H186 117.1
N24 C186 C191 125.7(10)
C191 C186 H186 117.1
C188 C187 C130 116.8(10)
C192 C187 C130 123.9(10)
C192 C187 C188 119.3(9)
C187 C188 H188 120.0
C189 C188 C187 119.9(11)
C189 C188 H188 120.0
C188 C189 C158 121.1(12)
C190 C189 C158 120.6(10)
C190 C189 C188 118.3(12)
C189 C190 H190 118.1
C189 C190 C191 123.9(10)
C191 C190 H190 118.1
C190 C191 C186 121.4(10)
C190 C191 C192 117.1(10)
C192 C191 C186 121.4(10)
C187 C192 C191 121.4(10)
C187 C192 H192 119.3
C191 C192 H192 119.3
C201 C200 C206 123.5(15)
C205 C200 C201 119.5(15)
C205 C200 C206 117.0(16)
C200 C201 H201 119.5
C200 C201 C202 121.0(15)
C202 C201 H201 119.5
C201 C202 H202 120.2
C201 C202 C203 119.6(14)
C203 C202 H202 120.2
C202 C203 H203 121.6
C204 C203 C202 116.8(14)
C204 C203 H203 121.6
C203 C204 H204 118.3
C203 C204 C205 123.3(15)
C205 C204 H204 118.3
C200 C205 C204 119.8(14)
C200 C205 H205 120.1
C204 C205 H205 120.1
C200 C206 H20A 109.5
C200 C206 H20B 109.5
C200 C206 H20C 109.5
H20A C206 H20B 109.5
H20A C206 H20C 109.5
H20B C206 H20C 109.5
C208 C207 C212 123.3(16)
C208 C207 C213 117.1(14)
C212 C207 C213 119.5(14)
C207 C208 H208 120.6
C207 C208 C209 118.9(14)
C209 C208 H208 120.6
C208 C209 H209 120.8
C210 C209 C208 118.5(14)
C210 C209 H209 120.8
C209 C210 H210 120.7
C211 C210 C209 118.7(14)
C211 C210 H210 120.7
C210 C211 H211 120.7
C212 C211 C210 118.6(13)
C212 C211 H211 120.7
C207 C212 C211 121.8(14)
C207 C212 H212 119.1
C211 C212 H212 119.1
C207 C213 H21A 109.5
C207 C213 H21B 109.5
C207 C213 H21C 109.5
H21A C213 H21B 109.5
H21A C213 H21C 109.5
H21B C213 H21C 109.5
C215 C214 C220 123.0(16)
C219 C214 C215 115.4(14)
C219 C214 C220 121.5(14)
C214 C215 H215 117.9
C216 C215 C214 124.1(18)
C216 C215 H215 117.9
C215 C216 H216 120.8
C215 C216 C217 118.3(16)
C217 C216 H216 120.8
C216 C217 H217 119.6
C216 C217 C218 120.8(15)
C218 C217 H217 119.6
C217 C218 H218 120.9
C219 C218 C217 118.2(14)
C219 C218 H218 120.9
C214 C219 H219 118.5
C218 C219 C214 123.1(13)
C218 C219 H219 118.5
C214 C220 H22A 109.5
C214 C220 H22B 109.5
C214 C220 H22C 109.5
H22A C220 H22B 109.5
H22A C220 H22C 109.5
H22B C220 H22C 109.5
C222 C221 C226 117.0(17)
C222 C221 C227 122.2(16)
C226 C221 C227 120.8(17)
C221 C222 H222 120.9
C221 C222 C223 118.2(16)
C223 C222 H222 120.9
C222 C223 H223 117.1
C224 C223 C222 126(2)
C224 C223 H223 117.1
C223 C224 H224 121.8
C223 C224 C225 116(2)
C225 C224 H224 121.8
C224 C225 H225 119.0
C226 C225 C224 122.0(16)
C226 C225 H225 119.0
C221 C226 H226 120.1
C225 C226 C221 119.8(18)
C225 C226 H226 120.1
C221 C227 H22D 109.5
C221 C227 H22E 109.5
C221 C227 H22F 109.5
H22D C227 H22E 109.5
H22D C227 H22F 109.5
H22E C227 H22F 109.5
C233 C228 C229 109.1(19)
C233 C228 C234 132(3)
C234 C228 C229 119(3)
C228 C229 H229 119.4
C230 C229 C228 121(2)
C230 C229 H229 119.2
C229 C230 H230 119.1
C229 C230 C231 121.8(19)
C231 C230 H230 119.1
C230 C231 H231 124.3
C232 C231 C230 112(2)
C232 C231 H231 124.2
C231 C232 H232 115.9
C231 C232 C233 128(3)
C233 C232 H232 115.9
C228 C233 H233 116.0
C232 C233 C228 128(3)
C232 C233 H233 116.2
C228 C234 H23A 109.5
C228 C234 H23B 109.5
C228 C234 H23C 109.4
H23A C234 H23B 109.5
H23A C234 H23C 109.5
H23B C234 H23C 109.5
C236 C235 C241 120.2(15)
C240 C235 C236 120.3(14)
C240 C235 C241 119.5(15)
C235 C236 H236 120.7
C237 C236 C235 118.6(12)
C237 C236 H236 120.7
C236 C237 H237 119.5
C238 C237 C236 121.0(11)
C238 C237 H237 119.5
C237 C238 H238 119.7
C239 C238 C237 120.7(12)
C239 C238 H238 119.7
C238 C239 H239 119.8
C238 C239 C240 120.4(12)
C240 C239 H239 119.8
C235 C240 C239 118.9(12)
C235 C240 H240 120.5
C239 C240 H240 120.5
C235 C241 H24A 109.5
C235 C241 H24B 109.5
C235 C241 H24C 109.5
H24A C241 H24B 109.5
H24A C241 H24C 109.5
H24B C241 H24C 109.5
C243 C242 C248 120.0(14)
C247 C242 C243 122.1(14)
C247 C242 C248 117.9(13)
C242 C243 H243 119.8
C242 C243 C244 120.4(13)
C244 C243 H243 119.8
C243 C244 H244 121.1
C243 C244 C245 117.8(11)
C245 C244 H244 121.1
C244 C245 H245 120.1
C244 C245 C246 119.9(12)
C246 C245 H245 120.1
C245 C246 H246 119.7
C247 C246 C245 120.6(12)
C247 C246 H246 119.7
C242 C247 C246 119.1(12)
C242 C247 H247 120.4
C246 C247 H247 120.4
C242 C248 H24D 109.5
C242 C248 H24E 109.5
C242 C248 H24F 109.5
H24D C248 H24E 109.5
H24D C248 H24F 109.5
H24E C248 H24F 109.5
C194 C193 C199 121.2(14)
C198 C193 C194 118.8(14)
C198 C193 C199 120.0(13)
C193 C194 H194 121.9
C193 C194 C195 116.1(13)
C195 C194 H194 121.9
C194 C195 H195 119.0
C196 C195 C194 121.9(13)
C196 C195 H195 119.0
C195 C196 H196 120.6
C197 C196 C195 118.9(15)
C197 C196 H196 120.5
C196 C197 H197 119.5
C196 C197 C198 120.9(15)
C198 C197 H197 119.5
C193 C198 C197 123.2(14)
C193 C198 H198 118.4
C197 C198 H198 118.4
C193 C199 H19A 109.5
C193 C199 H19B 109.5
C193 C199 H19C 109.5
H19A C199 H19B 109.5
H19A C199 H19C 109.5
H19B C199 H19C 109.5

loop_
_geom_bond_atom_site_label_1
_geom_bond_atom_site_label_2
_geom_bond_distance
O1 C14 1.213(11)
O2 C18 1.204(12)
O3 C26 1.204(12)
O4 C27 1.211(12)
O5 C42 1.208(11)
O6 C46 1.237(11)
O7 C54 1.223(12)
O8 C55 1.242(14)
O9 C70 1.209(12)
O10 C74 1.194(13)
O11 C82 1.197(12)
O12 C83 1.200(12)
O13 C110 1.180(17)
O14 C114 1.264(14)
O15 C122 1.157(12)
O16 C123 1.213(15)
O17 C138 1.173(12)
O18 C142 1.192(13)
O19 C150 1.180(15)
O20 C151 1.250(14)
O21 C166 1.194(14)
O22 C170 1.178(13)
O23 C178 1.237(13)
O24 C179 1.200(13)
N1 C7 1.222(12)
N1 C8 1.476(12)
N2 C13 1.518(12)
N2 C14 1.376(12)
N2 C18 1.405(12)
N3 C26 1.411(13)
N3 C27 1.423(12)
N3 C28 1.469(13)
N4 C33 1.459(14)
N4 C34 1.282(13)
N5 C35 1.319(12)
N5 C36 1.445(13)
N6 C41 1.516(12)
N6 C42 1.368(12)
N6 C46 1.387(12)
N7 C54 1.374(14)
N7 C55 1.403(15)
N7 C56 1.497(13)
N8 C61 1.477(14)
N8 C62 1.267(14)
N9 C63 1.268(12)
N9 C64 1.504(13)
N10 C69 1.515(13)
N10 C70 1.374(14)
N10 C74 1.393(14)
N11 C82 1.380(14)
N11 C83 1.396(13)
N11 C84 1.528(13)
N12 C89 1.425(14)
N12 C90 1.274(13)
N13 C103 1.271(16)
N13 C104 1.508(15)
N14 C109 1.515(15)
N14 C110 1.425(17)
N14 C114 1.370(18)
N15 C122 1.433(14)
N15 C123 1.415(14)
N15 C124 1.508(14)
N16 C129 1.444(13)
N16 C130 1.199(13)
N17 C131 1.271(14)
N17 C132 1.465(14)
N18 C137 1.484(13)
N18 C138 1.397(14)
N18 C142 1.376(14)
N19 C150 1.419(16)
N19 C151 1.329(17)
N19 C152 1.456(13)
N20 C157 1.488(15)
N20 C158 1.248(14)
N21 C159 1.220(15)
N21 C160 1.474(13)
N22 C165 1.505(15)
N22 C166 1.355(16)
N22 C170 1.417(14)
N23 C178 1.389(14)
N23 C179 1.407(14)
N23 C180 1.543(14)
N24 C185 1.455(14)
N24 C186 1.249(13)
C1 C2 1.338(13)
C1 C6 1.429(13)
C1 C7 1.457(13)
C2 H2 0.9500
C2 C3 1.384(13)
C3 C4 1.396(13)
C3 C35 1.453(15)
C4 H4 0.9500
C4 C5 1.368(14)
C5 C6 1.389(13)
C5 C63 1.492(13)
C6 H6 0.9500
C7 H7 0.9500
C8 H8 1.0000
C8 C9 1.529(15)
C8 C13 1.518(14)
C9 H9A 0.9900
C9 H9B 0.9900
C9 C10 1.508(16)
C10 H10A 0.9900
C10 H10B 0.9900
C10 C11 1.513(16)
C11 H11A 0.9900
C11 H11B 0.9900
C11 C12 1.528(15)
C12 H12A 0.9900
C12 H12B 0.9900
C12 C13 1.480(13)
C13 H13 1.0000
C14 C15 1.476(15)
C15 C16 1.417(13)
C15 C19 1.376(13)
C16 C17 1.434(13)
C16 C22 1.434(14)
C17 C18 1.487(14)
C17 C25 1.363(13)
C19 H19 0.9500
C19 C20 1.417(16)
C20 H20 0.9500
C20 C21 1.375(14)
C21 C22 1.422(13)
C21 C26 1.477(15)
C22 C23 1.403(13)
C23 C24 1.349(14)
C23 C27 1.529(15)
C24 H24 0.9500
C24 C25 1.423(15)
C25 H25 0.9500
C28 H28 1.0000
C28 C29 1.507(15)
C28 C33 1.542(15)
C29 H29A 0.9900
C29 H29B 0.9900
C29 C30 1.514(17)
C30 H30A 0.9900
C30 H30B 0.9900
C30 C31 1.522(16)
C31 H31A 0.9900
C31 H31B 0.9900
C31 C32 1.486(18)
C32 H32A 0.9900
C32 H32B 0.9900
C32 C33 1.562(16)
C33 H33 1.0000
C34 H34 0.9500
C34 C91 1.451(16)
C35 H35 0.9500
C36 H36 1.0000
C36 C37 1.574(16)
C36 C41 1.538(13)
C37 H37A 0.9900
C37 H37B 0.9900
C37 C38 1.514(16)
C38 H38A 0.9900
C38 H38B 0.9900
C38 C39 1.526(15)
C39 H39A 0.9900
C39 H39B 0.9900
C39 C40 1.562(15)
C40 H40A 0.9900
C40 H40B 0.9900
C40 C41 1.548(14)
C41 H41 1.0000
C42 C43 1.526(15)
C43 C44 1.389(13)
C43 C47 1.404(14)
C44 C45 1.403(14)
C44 C50 1.457(14)
C45 C46 1.518(15)
C45 C53 1.353(14)
C47 H47 0.9500
C47 C48 1.419(15)
C48 H48 0.9500
C48 C49 1.325(15)
C49 C50 1.388(14)
C49 C54 1.494(16)
C50 C51 1.405(14)
C51 C52 1.370(15)
C51 C55 1.468(16)
C52 H52 0.9500
C52 C53 1.422(14)
C53 H53 0.9500
C56 H56 1.0000
C56 C57 1.530(15)
C56 C61 1.529(17)
C57 H57A 0.9900
C57 H57B 0.9900
C57 C58 1.596(16)
C58 H58A 0.9900
C58 H58B 0.9900
C58 C59 1.48(2)
C59 H59A 0.9900
C59 H59B 0.9900
C59 C60 1.561(18)
C60 H60A 0.9900
C60 H60B 0.9900
C60 C61 1.605(16)
C61 H61 1.0000
C62 H62 0.9500
C62 C95 1.495(16)
C63 H63 0.9500
C64 H64 1.0000
C64 C65 1.543(15)
C64 C69 1.490(15)
C65 H65A 0.9900
C65 H65B 0.9900
C65 C66 1.532(14)
C66 H66A 0.9900
C66 H66B 0.9900
C66 C67 1.48(2)
C67 H67A 0.9900
C67 H67B 0.9900
C67 C68 1.523(16)
C68 H68A 0.9900
C68 H68B 0.9900
C68 C69 1.589(15)
C69 H69 1.0000
C70 C71 1.521(16)
C71 C72 1.359(13)
C71 C75 1.331(15)
C72 C73 1.431(14)
C72 C78 1.433(13)
C73 C74 1.477(15)
C73 C81 1.336(15)
C75 H75 0.9500
C75 C76 1.460(15)
C76 H76 0.9500
C76 C77 1.373(14)
C77 C78 1.360(13)
C77 C82 1.492(15)
C78 C79 1.403(14)
C79 C80 1.360(14)
C79 C83 1.491(15)
C80 H80 0.9500
C80 C81 1.425(15)
C81 H81 0.9500
C84 H84 1.0000
C84 C85 1.530(15)
C84 C89 1.514(15)
C85 H85A 0.9900
C85 H85B 0.9900
C85 C86 1.518(16)
C86 H86A 0.9900
C86 H86B 0.9900
C86 C87 1.543(19)
C87 H87A 0.9900
C87 H87B 0.9900
C87 C88 1.529(17)
C88 H88A 0.9900
C88 H88B 0.9900
C88 C89 1.561(18)
C89 H89 1.0000
C90 H90 0.9500
C90 C93 1.469(15)
C91 C92 1.346(15)
C91 C96 1.439(15)
C92 H92 0.9500
C92 C93 1.340(15)
C93 C94 1.398(15)
C94 H94 0.9500
C94 C95 1.420(15)
C95 C96 1.372(16)
C96 H96 0.9500
C97 C98 1.368(16)
C97 C102 1.402(15)
C97 C103 1.483(17)
C98 H98 0.9500
C98 C99 1.400(16)
C99 C100 1.417(15)
C99 C131 1.461(15)
C100 H100 0.9500
C100 C101 1.373(15)
C101 C102 1.388(15)
C101 C159 1.521(17)
C102 H102 0.9500
C103 H103 0.9500
C104 H104 1.0000
C104 C105 1.475(19)
C104 C109 1.584(16)
C105 H10C 0.9900
C105 H10D 0.9900
C105 C106 1.56(2)
C106 H10E 0.9900
C106 H10F 0.9900
C106 C107 1.48(3)
C107 H10G 0.9900
C107 H10H 0.9900
C107 C108 1.49(2)
C108 H10I 0.9900
C108 H10J 0.9900
C108 C109 1.509(19)
C109 H109 1.0000
C110 C111 1.518(19)
C111 C112 1.380(18)
C111 C115 1.377(16)
C112 C113 1.451(16)
C112 C118 1.423(16)
C113 C114 1.50(2)
C113 C121 1.428(19)
C115 H115 0.9500
C115 C116 1.441(16)
C116 H116 0.9500
C116 C117 1.358(15)
C117 C118 1.403(15)
C117 C122 1.510(15)
C118 C119 1.423(16)
C119 C120 1.418(15)
C119 C123 1.491(17)
C120 H120 0.9500
C120 C121 1.444(17)
C121 H121 0.9500
C124 H124 1.0000
C124 C125 1.572(15)
C124 C129 1.463(15)
C125 H12C 0.9900
C125 H12D 0.9900
C125 C126 1.557(17)
C126 H12E 0.9900
C126 H12F 0.9900
C126 C127 1.47(2)
C127 H12G 0.9900
C127 H12H 0.9900
C127 C128 1.497(18)
C128 H12I 0.9900
C128 H12J 0.9900
C128 C129 1.511(16)
C129 H129 1.0000
C130 H130 0.9500
C130 C187 1.469(14)
C131 H131 0.9500
C132 H132 1.0000
C132 C133 1.528(14)
C132 C137 1.525(16)
C133 H13A 0.9900
C133 H13B 0.9900
C133 C134 1.501(17)
C134 H13C 0.9900
C134 H13D 0.9900
C134 C135 1.520(18)
C135 H13E 0.9900
C135 H13F 0.9900
C135 C136 1.582(16)
C136 H13G 0.9900
C136 H13H 0.9900
C136 C137 1.504(15)
C137 H137 1.0000
C138 C139 1.524(15)
C139 C140 1.429(14)
C139 C143 1.310(16)
C140 C141 1.362(15)
C140 C146 1.445(15)
C141 C142 1.519(16)
C141 C149 1.372(15)
C143 H143 0.9500
C143 C144 1.395(16)
C144 H144 0.9500
C144 C145 1.448(16)
C145 C146 1.347(16)
C145 C150 1.488(16)
C146 C147 1.428(16)
C147 C148 1.386(17)
C147 C151 1.486(17)
C148 H148 0.9500
C148 C149 1.437(16)
C149 H149 0.9500
C152 H152 1.0000
C152 C153 1.532(16)
C152 C157 1.518(16)
C153 H15A 0.9900
C153 H15B 0.9900
C153 C154 1.581(15)
C154 H15C 0.9900
C154 H15D 0.9900
C154 C155 1.479(18)
C155 H15E 0.9900
C155 H15F 0.9900
C155 C156 1.568(18)
C156 H15G 0.9900
C156 H15H 0.9900
C156 C157 1.496(16)
C157 H157 1.0000
C158 H158 0.9500
C158 C189 1.497(16)
C159 H159 0.9500
C160 H160 1.0000
C160 C161 1.563(16)
C160 C165 1.504(16)
C161 H16A 0.9900
C161 H16B 0.9900
C161 C162 1.496(16)
C162 H16C 0.9900
C162 H16D 0.9900
C162 C163 1.493(18)
C163 H16E 0.9900
C163 H16F 0.9900
C163 C164 1.538(17)
C164 H16G 0.9900
C164 H16H 0.9900
C164 C165 1.525(16)
C165 H165 1.0000
C166 C167 1.542(17)
C167 C168 1.405(15)
C167 C171 1.382(19)
C168 C169 1.359(15)
C168 C174 1.448(16)
C169 C170 1.564(16)
C169 C177 1.377(14)
C171 H171 0.9500
C171 C172 1.383(19)
C172 H172 0.9500
C172 C173 1.425(17)
C173 C174 1.402(17)
C173 C178 1.472(17)
C174 C175 1.399(15)
C175 C176 1.335(16)
C175 C179 1.516(16)
C176 H176 0.9500
C176 C177 1.423(17)
C177 H177 0.9500
C180 H180 1.0000
C180 C181 1.523(16)
C180 C185 1.515(15)
C181 H18A 0.9900
C181 H18B 0.9900
C181 C182 1.555(15)
C182 H18C 0.9900
C182 H18D 0.9900
C182 C183 1.491(17)
C183 H18E 0.9900
C183 H18F 0.9900
C183 C184 1.467(17)
C184 H18G 0.9900
C184 H18H 0.9900
C184 C185 1.552(15)
C185 H185 1.0000
C186 H186 0.9500
C186 C191 1.430(16)
C187 C188 1.431(16)
C187 C192 1.341(15)
C188 H188 0.9500
C188 C189 1.379(15)
C189 C190 1.361(17)
C190 H190 0.9500
C190 C191 1.369(16)
C191 C192 1.413(13)
C192 H192 0.9500
C200 C201 1.376(17)
C200 C205 1.291(14)
C200 C206 1.53(2)
C201 H201 0.9500
C201 C202 1.371(16)
C202 H202 0.9500
C202 C203 1.399(16)
C203 H203 0.9500
C203 C204 1.311(15)
C204 H204 0.9500
C204 C205 1.409(17)
C205 H205 0.9500
C206 H20A 0.9800
C206 H20B 0.9800
C206 H20C 0.9800
C207 C208 1.301(18)
C207 C212 1.390(16)
C207 C213 1.512(19)
C208 H208 0.9500
C208 C209 1.48(2)
C209 H209 0.9500
C209 C210 1.45(2)
C210 H210 0.9500
C210 C211 1.42(2)
C211 H211 0.9500
C211 C212 1.391(18)
C212 H212 0.9500
C213 H21A 0.9800
C213 H21B 0.9800
C213 H21C 0.9800
C214 C215 1.39(2)
C214 C219 1.364(18)
C214 C220 1.43(2)
C215 H215 0.9500
C215 C216 1.31(2)
C216 H216 0.9500
C216 C217 1.37(2)
C217 H217 0.9500
C217 C218 1.38(2)
C218 H218 0.9500
C218 C219 1.348(18)
C219 H219 0.9500
C220 H22A 0.9800
C220 H22B 0.9800
C220 H22C 0.9800
C221 C222 1.36(2)
C221 C226 1.42(2)
C221 C227 1.86(3)
C222 H222 0.9500
C222 C223 1.48(2)
C223 H223 0.9500
C223 C224 1.23(2)
C224 H224 0.9500
C224 C225 1.42(3)
C225 H225 0.9500
C225 C226 1.40(2)
C226 H226 0.9500
C227 H22D 0.9800
C227 H22E 0.9800
C227 H22F 0.9800
C228 C229 1.47(3)
C228 C233 1.36(3)
C228 C234 1.46(2)
C229 H229 0.9500
C229 C230 1.41(2)
C230 H230 0.9500
C230 C231 1.46(3)
C231 H231 0.9500
C231 C232 1.28(3)
C232 H232 0.9500
C232 C233 1.32(3)
C233 H233 0.9500
C234 H23A 0.9800
C234 H23B 0.9800
C234 H23C 0.9800
C235 C236 1.410(19)
C235 C240 1.371(18)
C235 C241 1.545(19)
C236 H236 0.9500
C236 C237 1.395(18)
C237 H237 0.9500
C237 C238 1.373(17)
C238 H238 0.9500
C238 C239 1.341(17)
C239 H239 0.9500
C239 C240 1.434(16)
C240 H240 0.9500
C241 H24A 0.9800
C241 H24B 0.9800
C241 H24C 0.9800
C242 C243 1.341(15)
C242 C247 1.316(17)
C242 C248 1.57(2)
C243 H243 0.9500
C243 C244 1.358(18)
C244 H244 0.9500
C244 C245 1.358(14)
C245 H245 0.9500
C245 C246 1.374(17)
C246 H246 0.9500
C246 C247 1.333(14)
C247 H247 0.9500
C248 H24D 0.9800
C248 H24E 0.9800
C248 H24F 0.9800
C193 C194 1.384(17)
C193 C198 1.346(18)
C193 C199 1.539(19)
C194 H194 0.9500
C194 C195 1.437(19)
C195 H195 0.9500
C195 C196 1.368(19)
C196 H196 0.9500
C196 C197 1.307(19)
C197 H197 0.9500
C197 C198 1.36(2)
C198 H198 0.9500
C199 H19A 0.9800
C199 H19B 0.9800
C199 H19C 0.9800

loop_
_smtbx_masks_void_nr
_smtbx_masks_void_average_x
_smtbx_masks_void_average_y
_smtbx_masks_void_average_z
_smtbx_masks_void_volume
_smtbx_masks_void_count_electrons
1 -0.787 -0.233 -0.679 1463.9 576.9
2 -0.380 0.267 -0.488 1463.9 577.0
3 0.137 0.500 0.526 7.3 0.0
4 0.863 0.000 0.474 7.3 0.0
